data_1561182
loop_
_publ_author_name
'Wang, Shitao'
'Yan, Chaoxian'
'Zhao, Wenlong'
'Liu, Xiaolan'
'Yuan, Cheng-Shan'
'Zhang, Hao-Li'
'Shao, Xiangfeng'

_publ_section_title
;
 A tellura-Baeyer--Villiger oxidation: one-step transformation of
 tellurophene into chiral tellurinate lactone
;
_journal_issue 16
_journal_name_full 'Chemical Science'
_journal_page_first 5811
_journal_page_last 5817
_journal_paper_doi 10.1039/D1SC00397F
_journal_volume 12
_journal_year 2021
_chemical_formula_moiety 'C98 H124 Cl2 O17 Te2'
_chemical_formula_sum 'C98 H124 Cl2 O17 Te2'
_chemical_formula_weight 1900.06
_chemical_name_common IM-1
_space_group_crystal_system monoclinic
_space_group_IT_number 15
_space_group_name_Hall '-C 2yc'
_space_group_name_H-M_alt 'C 1 2/c 1'
_atom_sites_solution_hydrogens mixed
_atom_sites_solution_primary iterative
_audit_creation_date 2020-08-10
_audit_creation_method
;
Olex2 1.3
(compiled 2020.07.31 svn.rc2a77460 for OlexSys, GUI svn.r6145)
;
_audit_update_record
;
2020-10-07 deposited with the CCDC.	2021-03-22 downloaded from the CCDC.
;
_cell_angle_alpha 90
_cell_angle_beta 105.560(2)
_cell_angle_gamma 90
_cell_formula_units_Z 8
_cell_length_a 37.942(2)
_cell_length_b 17.3698(11)
_cell_length_c 29.2185(18)
_cell_measurement_reflns_used 9894
_cell_measurement_temperature 170.0
_cell_measurement_theta_max 26.27
_cell_measurement_theta_min 2.60
_cell_volume 18550.6(19)
_computing_cell_refinement 'SAINT V8.40A (Bruker, 2019)'
_computing_data_reduction 'SAINT V8.40A (Bruker, 2019)'
_computing_molecular_graphics 'Olex2 1.3 (Dolomanov et al., 2009)'
_computing_publication_material 'Olex2 1.3 (Dolomanov et al., 2009)'
_computing_structure_refinement 'olex2.refine 1.3 (Bourhis et al., 2015)'
_computing_structure_solution 'olex2.solve 1.3 (Bourhis et al., 2015)'
_diffrn_ambient_temperature 170.0
_diffrn_measured_fraction_theta_full 0.996
_diffrn_measured_fraction_theta_max 0.996
_diffrn_measurement_device_type 'Bruker APEX-II CCD'
_diffrn_measurement_method '\f and \w scans'
_diffrn_radiation_type MoK\a
_diffrn_radiation_wavelength 0.71073
_diffrn_reflns_av_R_equivalents 0.0431
_diffrn_reflns_av_unetI/netI 0.0299
_diffrn_reflns_Laue_measured_fraction_full 0.996
_diffrn_reflns_Laue_measured_fraction_max 0.996
_diffrn_reflns_limit_h_max 45
_diffrn_reflns_limit_h_min -45
_diffrn_reflns_limit_k_max 20
_diffrn_reflns_limit_k_min -20
_diffrn_reflns_limit_l_max 34
_diffrn_reflns_limit_l_min -34
_diffrn_reflns_number 92164
_diffrn_reflns_point_group_measured_fraction_full 0.996
_diffrn_reflns_point_group_measured_fraction_max 0.996
_diffrn_reflns_theta_full 25.028
_diffrn_reflns_theta_max 25.028
_diffrn_reflns_theta_min 2.011
_diffrn_source_current 1.4
_diffrn_source_power 0.07
_diffrn_source_voltage 50.0
_diffrn_standards_number 0
_exptl_absorpt_coefficient_mu 0.752
_exptl_absorpt_correction_T_max 0.0932
_exptl_absorpt_correction_T_min 0.0678
_exptl_absorpt_correction_type none
_exptl_absorpt_process_details
;
SADABS-2016/2 (Bruker,2016/2) was used for absorption correction.
wR2(int) was 0.0986 before and 0.0434 after correction.
The Ratio of minimum to maximum transmission is 0.7275.
The \l/2 correction factor is Not present.
;
_exptl_crystal_colour colourless
_exptl_crystal_colour_primary colourless
_exptl_crystal_density_diffrn 1.361
_exptl_crystal_description block
_exptl_crystal_F_000 7888
_exptl_crystal_size_max 0.12
_exptl_crystal_size_mid 0.08
_exptl_crystal_size_min 0.05
_refine_diff_density_max 2.327
_refine_diff_density_min -2.036
_refine_diff_density_rms 0.085
_refine_ls_extinction_method none
_refine_ls_goodness_of_fit_ref 1.026
_refine_ls_hydrogen_treatment constr
_refine_ls_matrix_type full
_refine_ls_number_parameters 1243
_refine_ls_number_reflns 16335
_refine_ls_number_restraints 1372
_refine_ls_restrained_S_all 1.009
_refine_ls_R_factor_all 0.1331
_refine_ls_R_factor_gt 0.0876
_refine_ls_shift/su_max 0.001
_refine_ls_shift/su_mean 0.000
_refine_ls_structure_factor_coef Fsqd
_refine_ls_weighting_details 'w=1/[\s^2^(Fo^2^)+(0.1140P)^2^+137.3597P] where P=(Fo^2^+2Fc^2^)/3'
_refine_ls_weighting_scheme calc
_refine_ls_wR_factor_gt 0.2282
_refine_ls_wR_factor_ref 0.2711
_reflns_Friedel_coverage 0.000
_reflns_number_gt 9982
_reflns_number_total 16335
_reflns_threshold_expression 'I > 2\s(I)'
_cod_data_source_file d1sc00397f2.cif
_cod_data_source_block mo_0612_0m
_cod_depositor_comments 'Adding full bibliography for 1561180--1561185.cif.'
_cod_original_cell_volume 18550.3(19)
_cod_database_code 1561182
_shelx_shelxl_version_number 2018/3
_shelx_space_group_comment
;
The symmetry employed for this shelxl refinement is uniquely defined
by the following loop, which should always be used as a source of
symmetry information in preference to the above space-group names.
They are only intended as comments.
;
_shelx_estimated_absorpt_t_max 0.963
_shelx_estimated_absorpt_t_min 0.915
_olex2_refinement_description
;
1. Fixed Uiso
 At 1.2 times of:
  All C(H) groups, All C(H,H) groups, All C(H,H,H,H) groups
 At 1.5 times of:
  All C(H,H,H) groups
2. Restrained distances
 C41A-C40A = C39A-C38A
 1.54 with sigma of 0.02
 C33B-C32B = C37B-C36B
 1.56 with sigma of 0.02
 C61B-C65B
 1.47 with sigma of 0.02
 C60B-C65B
 2.411 with sigma of 0.02
 C35B-C37B
 2.5 with sigma of 0.02
 C64B-C65B
 1.5 with sigma of 0.02
 C33A-C35A
 2.5 with sigma of 0.02
 C63B-C65B
 2.476 with sigma of 0.02
 C62B-C61B
 1.5 with sigma of 0.02
 C49B-C48B
 1.58 with sigma of 0.02
 C49B-C47B
 2.5 with sigma of 0.02
 C41A-C37A = C38A-C37A
 1.56 with sigma of 0.02
 C30B-C8 = C34B-C35B
 1.56 with sigma of 0.02
 C36B-C35B
 1.5 with sigma of 0.02
 C48B-C46B
 2.5 with sigma of 0.02
 C34A-C33A
 1.56 with sigma of 0.02
 C34A-C32A
 2.5 with sigma of 0.02
 O2B-C34B = O2B-C30B
 1.45 with sigma of 0.02
 C6-C76 = C22-C76
 1.56 with sigma of 0.02
 C74-C22
 2.5 with sigma of 0.02
 C74-C6
 2.5 with sigma of 0.02
 C36A-C41A
 2.5 with sigma of 0.02
 C59B-O2A
 1.47 with sigma of 0.02
 C63B-C64B
 1.47 with sigma of 0.02
 C60B-C61B
 1.47 with sigma of 0.02
 C60B-C59B
 1.5 with sigma of 0.02
 C28B-C26B
 2.476 with sigma of 0.02
 C59B-C61B
 2.476 with sigma of 0.02
 C61B-C62B
 1.52 with sigma of 0.02
 C50B-C48B
 1.52 with sigma of 0.02
 C36A-O3A
 1.47 with sigma of 0.02
 C62B-C60B
 2.52 with sigma of 0.04
 C60B-C62B
 2.52 with sigma of 0.04
 C59B-C64B
 2.52 with sigma of 0.04
 C22-C76 \\sim C6-C76
 with sigma of 0.02
 C41A-C37A \\sim C38A-C37A
 with sigma of 0.02
 C41A-C40A \\sim C39A-C38A
 with sigma of 0.02
 O2B-C34B \\sim O2B-C30B
 with sigma of 0.02
 C56B-C55B \\sim C57B-C56B \\sim C58B-C57B
 with sigma of 0.02
 C32B-C8 \\sim C36B-C35B
 with sigma of 0.02
3. Rigid bond restraints
 C34A, C35A
 with sigma for 1-2 distances of 0.01 and sigma for 1-3 distances of 0.01
 C28B, C29B
 with sigma for 1-2 distances of 0.01 and sigma for 1-3 distances of 0.01
 C37A, C38A
 with sigma for 1-2 distances of 0.01 and sigma for 1-3 distances of 0.01
4. Uiso/Uaniso restraints and constraints
All non-hydrogen atoms have similar U: within 2A with sigma of 0.04 and sigma
for terminal atoms of 0.08 within 2A
Uanis(C32A) \\sim Ueq, Uanis(C34A) \\sim Ueq, Uanis(C35A) \\sim Ueq: with sigma
of 0.01 and sigma for terminal atoms of 0.02
Uanis(C59B) \\sim Ueq: with sigma of 0.01 and sigma for terminal atoms of 0.02
Uanis(C62B) \\sim Ueq, Uanis(C61B) \\sim Ueq: with sigma of 0.01 and sigma for
terminal atoms of 0.02
5. Rigid body (RIGU) restrains
 C59B, C65B, C60B, C61B
 with sigma for 1-2 distances of 0.001 and sigma for 1-3 distances of 0.001
 C63B, C64B, C65B
 with sigma for 1-2 distances of 0.001 and sigma for 1-3 distances of 0.001
 C59B, C60B, C61B, C62B
 with sigma for 1-2 distances of 0.001 and sigma for 1-3 distances of 0.001
 C48B, C49B
 with sigma for 1-2 distances of 0.001 and sigma for 1-3 distances of 0.001
 Cl1A, C6A'
 with sigma for 1-2 distances of 0.001 and sigma for 1-3 distances of 0.001
 C6A'
 with sigma for 1-2 distances of 0.001 and sigma for 1-3 distances of 0.001
 Cl1, O1B', C1B', C2B', C3B', C4B', C5B', C6B', C7B'
 with sigma for 1-2 distances of 0.001 and sigma for 1-3 distances of 0.002
 O7A, Cl1A, O1A', C1A', C2A', C3A', C4A', C5A', C6A', C8A'
 with sigma for 1-2 distances of 0.001 and sigma for 1-3 distances of 0.002
 C48B, C50B
 with sigma for 1-2 distances of 0.001 and sigma for 1-3 distances of 0.001
 O2A, C63B, C64B
 with sigma for 1-2 distances of 0.001 and sigma for 1-3 distances of 0.001
 C59B, C60B, C61B
 with sigma for 1-2 distances of 0.001 and sigma for 1-3 distances of 0.001
6. Others
 Sof(H59A)=Sof(H59B)=Sof(H48A)=Sof(H48B)=Sof(C63B)=Sof(H63A)=Sof(H63B)=
 Sof(C64B)=Sof(H64A)=Sof(H64B)=Sof(C65B)=Sof(H65A)=Sof(H65B)=Sof(H65C)=
 Sof(C50B)=Sof(H50A)=Sof(H50B)=Sof(H50C)=Sof(Cl1)=Sof(O1B')=Sof(C1B')=Sof(C2B')=
 Sof(C3B')=Sof(H3B')=Sof(C4B')=Sof(H4B')=Sof(C5B')=Sof(H5B')=Sof(C6B')=
 Sof(C7B')=Sof(H7B')=1-FVAR(1)
 Sof(H59C)=Sof(H59D)=Sof(H48C)=Sof(H48D)=Sof(Cl1A)=Sof(O1A')=Sof(C1A')=
 Sof(C2A')=Sof(C3A')=Sof(H3A')=Sof(C4A')=Sof(H4A')=Sof(C5A')=Sof(H5A')=
 Sof(C6A')=Sof(C8A')=Sof(H8A')=Sof(C60B)=Sof(H60A)=Sof(H60B)=Sof(C61B)=
 Sof(H61A)=Sof(H61B)=Sof(C62B)=Sof(H62A)=Sof(H62B)=Sof(H62C)=Sof(C49B)=
 Sof(H49A)=Sof(H49B)=Sof(H49C)=FVAR(1)
 Fixed Sof: H37A(0.5) H37B(0.5) H37C(0.5) H37D(0.5) H76A(0.5) H76B(0.5)
 H76C(0.5) H76D(0.5) C34B(0.5) H34C(0.5) H34D(0.5) C35B(0.5) H35D(0.5)
 H35E(0.5) C36B(0.5) H36C(0.5) H36D(0.5) C37B(0.5) H37E(0.5) H37F(0.5)
 H37G(0.5) C41A(0.5) H41D(0.5) H41E(0.5) C40A(0.5) H40C(0.5) H40D(0.5)
 H40E(0.5) C6(0.5) H6A(0.5) H6B(0.5) H6C(0.5) C30B(0.5) H30A(0.5) H30B(0.5)
 C8(0.5) H8A(0.5) H8B(0.5) C32B(0.5) H32C(0.5) H32D(0.5) C33B(0.5) H33C(0.5)
 H33D(0.5) H33E(0.5) C38A(0.5) H38C(0.5) H38D(0.5) C39A(0.5) H39C(0.5)
 H39D(0.5) H39E(0.5) C22(0.5) H22A(0.5) H22B(0.5) H22C(0.5)
7.a Riding coordinates:
 C65B(H65A,H65B,H65C), C37B(H37E,H37F,H37G), C33B(H33C,H33D,H33E)
7.b Secondary CH2 refined with riding coordinates:
 C27B(H27A,H27B), C28B(H28A,H28B), C55B(H55A,H55B), C56B(H56A,H56B), C57B(H57A,
 H57B), C51B(H51A,H51B), C52B(H52A,H52B), C47B(H47A,H47B), C32A(H32A,H32B),
 C33A(H33A,H33B), C38B(H38A,H38B), C39B(H39A,H39B), C36A(H36A,H36B), C37A(H37A,
 H37B), C37A(H37C,H37D), C70(H70A,H70B), C71(H71A,H71B), C72(H72A,H72B),
 C74(H74A,H74B), C75(H75A,H75B), C76(H76A,H76B), C76(H76C,H76D), C42B(H42A,
 H42B), C43B(H43A,H43B), C44B(H44A,H44B), C26B(H26A,H26B), C59B(H59A,H59B),
 C59B(H59C,H59D), C53B(H53A,H53B), C46B(H46A,H46B), C48B(H48C,H48D), C48B(H48A,
 H48B), C34A(H34A,H34B), C40B(H40A,H40B), C63B(H63A,H63B), C64B(H64A,H64B),
 C34B(H34C,H34D), C35B(H35D,H35E), C36B(H36C,H36D), C41A(H41D,H41E), C60B(H60A,
 H60B), C61B(H61A,H61B), C30B(H30A,H30B), C8(H8A,H8B), C32B(H32C,H32D),
 C38A(H38C,H38D)
7.c Aromatic/amide H refined with riding coordinates:
 C15A(H15A), C18A(H18A), C7A(H7A), C14A(H14A), C15B(H15B), C18B(H18B),
 C7B(H7B), C25B(H25B), C24B(H24B), C23B(H23B), C21B(H21B), C14B(H14B),
 C3A'(H3A'), C4A'(H4A'), C5A'(H5A'), C8A'(H8A'), C3B'(H3B'), C4B'(H4B'),
 C5B'(H5B'), C7B'(H7B')
7.d Fitted hexagon refined as free rotating group:
 C2A'(C3A',C4A',C5A',C6A',C8A'), C2B'(C3B',C4B',C5B',C6B',C7B')
7.e Idealised Me refined as rotating group:
 C41B(H41A,H41B,H41C), C73(H73A,H73B,H73C), C45B(H45A,H45B,H45C), C29B(H29A,
 H29B,H29C), C58B(H58A,H58B,H58C), C54B(H54A,H54B,H54C), C35A(H35A,H35B,H35C),
 C40A(H40C,H40D,H40E), C50B(H50A,H50B,H50C), C6(H6A,H6B,H6C), C62B(H62A,H62B,
 H62C), C39A(H39C,H39D,H39E), C49B(H49A,H49B,H49C), C22(H22A,H22B,H22C)
;
_olex2_submission_special_instructions 'No special instructions were received'

loop_
_space_group_symop_operation_xyz
'x, y, z'
'-x, y, -z+1/2'
'x+1/2, y+1/2, z'
'-x+1/2, y+1/2, -z+1/2'
'-x, -y, -z'
'x, -y, z-1/2'
'-x+1/2, -y+1/2, -z'
'x+1/2, -y+1/2, z-1/2'

loop_
_atom_site_label
_atom_site_type_symbol
_atom_site_fract_x
_atom_site_fract_y
_atom_site_fract_z
_atom_site_U_iso_or_equiv
_atom_site_adp_type
_atom_site_occupancy
_atom_site_site_symmetry_order
_atom_site_calc_flag
_atom_site_refinement_flags_posn
_atom_site_refinement_flags_adp
_atom_site_refinement_flags_occupancy
_atom_site_disorder_assembly
_atom_site_disorder_group
Te1B Te 0.41040(2) 0.54984(3) 0.58280(2) 0.0925(2) Uani 1 1 d . U . . .
Te1A Te 0.31144(2) 0.54656(3) 0.59226(2) 0.0866(2) Uani 1 1 d . U . . .
Cl1B Cl 0.61270(8) 0.5096(3) 0.62166(13) 0.1622(15) Uani 1 1 d . U . . .
O1 O 0.35931(14) 0.5242(4) 0.5827(2) 0.106(2) Uani 1 1 d . U . . .
O7B O 0.47200(16) 0.5615(4) 0.5930(3) 0.0975(18) Uani 1 1 d . U . . .
O8B O 0.45145(17) 0.6053(4) 0.5186(3) 0.116(2) Uani 1 1 d . U . . .
O7A O 0.25101(15) 0.5755(3) 0.59018(18) 0.0823(14) Uani 1 1 d . U . . .
O4A O 0.3508(2) 0.5623(4) 0.7067(2) 0.122(2) Uani 1 1 d . U . . .
O3A O 0.36557(19) 0.6954(4) 0.7602(2) 0.120(2) Uani 1 1 d D U . . .
O2A O 0.3278(2) 1.0621(4) 0.6289(2) 0.125(3) Uani 1 1 d D U . . .
O1A O 0.29856(17) 1.0596(3) 0.5395(2) 0.0889(16) Uani 1 1 d . U . . .
O6A O 0.27678(14) 0.6807(3) 0.41829(17) 0.0760(13) Uani 1 1 d . U . . .
O5A O 0.28425(13) 0.5551(3) 0.47419(18) 0.0728(13) Uani 1 1 d . U . . .
O3B O 0.39536(17) 0.8603(4) 0.5485(3) 0.106(2) Uani 1 1 d . U . . .
O4B O 0.38260(16) 0.7051(4) 0.5204(3) 0.108(2) Uani 1 1 d . U . . .
O2B O 0.4714(2) 0.9274(4) 0.8002(3) 0.148(3) Uani 1 1 d D U . . .
O1B O 0.48403(18) 0.8127(3) 0.8588(3) 0.111(2) Uani 1 1 d . U . . .
O6B O 0.45639(17) 0.4194(3) 0.7576(2) 0.106(2) Uani 1 1 d . U . . .
O5B O 0.43289(16) 0.4089(3) 0.6613(2) 0.1002(19) Uani 1 1 d . U . . .
C17A C 0.3064(2) 0.9887(5) 0.5602(3) 0.078(2) Uani 1 1 d . U . . .
C15A C 0.3290(2) 0.9230(6) 0.6347(3) 0.092(2) Uani 1 1 d . U . . .
H15A H 0.338099 0.925158 0.668295 0.110 Uiso 1 1 calc R U . . .
C5A C 0.3229(2) 0.8510(5) 0.6121(3) 0.075(2) Uani 1 1 d . U . . .
C6A C 0.30884(18) 0.8487(5) 0.5618(2) 0.0673(18) Uani 1 1 d . U . . .
C18A C 0.30062(18) 0.9193(5) 0.5374(3) 0.0690(18) Uani 1 1 d . U . . .
H18A H 0.290675 0.918543 0.503945 0.083 Uiso 1 1 calc R U . . .
C1A C 0.30259(17) 0.7752(4) 0.5367(2) 0.0650(17) Uani 1 1 d . U . . .
C7A C 0.29127(17) 0.7663(4) 0.4866(2) 0.0658(17) Uani 1 1 d . U . . .
H7A H 0.286817 0.810842 0.466980 0.079 Uiso 1 1 calc R U . . .
C8A C 0.28662(18) 0.6949(5) 0.4658(3) 0.0678(18) Uani 1 1 d . U . . .
C9A C 0.29144(17) 0.6269(4) 0.4941(3) 0.0667(18) Uani 1 1 d . U . . .
C10A C 0.30151(17) 0.6356(5) 0.5417(3) 0.0701(19) Uani 1 1 d . U . . .
C2A C 0.30808(17) 0.7088(5) 0.5635(2) 0.0695(19) Uani 1 1 d . U . . .
C4A C 0.3301(2) 0.7786(5) 0.6396(3) 0.077(2) Uani 1 1 d . U . . .
C14A C 0.3451(2) 0.7724(6) 0.6892(3) 0.091(2) Uani 1 1 d . U . . .
H14A H 0.351440 0.818402 0.707030 0.109 Uiso 1 1 calc R U . . .
C13A C 0.3509(2) 0.7041(6) 0.7128(3) 0.101(3) Uani 1 1 d . U . . .
C11A C 0.3275(2) 0.6390(5) 0.6387(3) 0.089(2) Uani 1 1 d . U . . .
C11B C 0.4100(2) 0.6679(5) 0.5976(4) 0.093(3) Uani 1 1 d . U . . .
C12B C 0.3998(2) 0.7261(6) 0.5657(4) 0.095(3) Uani 1 1 d . U . . .
C13B C 0.4050(2) 0.8031(6) 0.5817(4) 0.097(3) Uani 1 1 d . U . . .
C4B C 0.4284(2) 0.7579(5) 0.6633(4) 0.095(3) Uani 1 1 d . U . . .
C3B C 0.4240(2) 0.6829(5) 0.6463(4) 0.093(3) Uani 1 1 d . U . . .
C5B C 0.4430(2) 0.7699(5) 0.7144(4) 0.096(3) Uani 1 1 d . U . . .
C15B C 0.4491(3) 0.8442(5) 0.7338(4) 0.107(3) Uani 1 1 d . U . . .
H15B H 0.443473 0.887363 0.713164 0.128 Uiso 1 1 calc R U . . .
C16B C 0.4631(3) 0.8561(5) 0.7816(4) 0.106(3) Uani 1 1 d . U . . .
C18B C 0.4656(2) 0.7193(5) 0.7940(4) 0.099(3) Uani 1 1 d . U . . .
H18B H 0.471560 0.676625 0.815077 0.119 Uiso 1 1 calc R U . . .
C6B C 0.4515(2) 0.7063(5) 0.7452(4) 0.096(3) Uani 1 1 d . U . . .
C7B C 0.4534(2) 0.5593(5) 0.7540(3) 0.091(3) Uani 1 1 d . U . . .
H7B H 0.462029 0.563553 0.787586 0.109 Uiso 1 1 calc R U . . .
C8B C 0.4486(2) 0.4875(5) 0.7337(4) 0.094(3) Uani 1 1 d . U . . .
C10B C 0.4282(2) 0.5440(5) 0.6577(3) 0.088(2) Uani 1 1 d . U . . .
C2B C 0.4333(2) 0.6182(5) 0.6781(3) 0.086(2) Uani 1 1 d . U . . .
C27B C 0.5060(3) 0.7891(6) 0.9411(4) 0.112(3) Uani 1 1 d . U . . .
H27A H 0.515753 0.748614 0.964988 0.135 Uiso 1 1 calc R U . . .
H27B H 0.526311 0.825067 0.941190 0.135 Uiso 1 1 calc R U . . .
C28B C 0.4770(3) 0.8315(7) 0.9552(4) 0.134(4) Uani 1 1 d D U . . .
H28A H 0.459086 0.794960 0.962142 0.160 Uiso 1 1 calc R U . . .
H28B H 0.463957 0.865883 0.929097 0.160 Uiso 1 1 calc R U . . .
C55B C 0.2808(2) 1.0616(4) 0.4898(3) 0.077(2) Uani 1 1 d D U . . .
H55A H 0.257886 1.031297 0.482865 0.092 Uiso 1 1 calc R U . . .
H55B H 0.296935 1.039075 0.471697 0.092 Uiso 1 1 calc R U . . .
C56B C 0.2725(2) 1.1442(5) 0.4756(3) 0.087(2) Uani 1 1 d D U . . .
H56A H 0.295402 1.174528 0.484908 0.104 Uiso 1 1 calc R U . . .
H56B H 0.255478 1.165217 0.492824 0.104 Uiso 1 1 calc R U . . .
C57B C 0.2557(3) 1.1528(5) 0.4228(3) 0.103(3) Uani 1 1 d D U . . .
H57A H 0.232961 1.121791 0.413515 0.123 Uiso 1 1 calc R U . . .
H57B H 0.272821 1.131917 0.405666 0.123 Uiso 1 1 calc R U . . .
C51B C 0.2720(2) 0.7458(5) 0.3874(3) 0.080(2) Uani 1 1 d . U . . .
H51A H 0.295154 0.775093 0.393107 0.096 Uiso 1 1 calc R U . . .
H51B H 0.252911 0.780259 0.393239 0.096 Uiso 1 1 calc R U . . .
C52B C 0.2607(3) 0.7165(6) 0.3367(3) 0.090(2) Uani 1 1 d . U . . .
H52A H 0.280292 0.683216 0.331036 0.108 Uiso 1 1 calc R U . . .
H52B H 0.238278 0.684943 0.331923 0.108 Uiso 1 1 calc R U . . .
C47B C 0.2973(3) 0.4554(6) 0.4249(4) 0.105(3) Uani 1 1 d D U . . .
H47A H 0.317564 0.424350 0.418990 0.126 Uiso 1 1 calc R U . . .
H47B H 0.283468 0.422302 0.441522 0.126 Uiso 1 1 calc R U . . .
C32A C 0.3360(4) 0.5410(7) 0.7466(4) 0.140(4) Uani 1 1 d D U . . .
H32A H 0.309083 0.548019 0.737494 0.167 Uiso 1 1 calc R U . . .
H32B H 0.346679 0.574190 0.774389 0.167 Uiso 1 1 calc R U . . .
C33A C 0.3454(6) 0.4575(9) 0.7590(7) 0.228(9) Uani 1 1 d D U . . .
H33A H 0.370482 0.447438 0.756478 0.274 Uiso 1 1 calc R U . . .
H33B H 0.345319 0.448687 0.792450 0.274 Uiso 1 1 calc R U . . .
C38B C 0.4696(3) 0.4223(5) 0.8078(4) 0.105(3) Uani 1 1 d . U . . .
H38A H 0.450296 0.441462 0.821917 0.126 Uiso 1 1 calc R U . . .
H38B H 0.490944 0.457254 0.817293 0.126 Uiso 1 1 calc R U . . .
C39B C 0.4806(3) 0.3411(5) 0.8247(4) 0.114(3) Uani 1 1 d . U . . .
H39A H 0.499352 0.321951 0.809615 0.137 Uiso 1 1 calc R U . . .
H39B H 0.459045 0.306760 0.815230 0.137 Uiso 1 1 calc R U . . .
C41B C 0.5093(4) 0.2570(7) 0.8964(5) 0.167(6) Uani 1 1 d . U . . .
H41A H 0.526423 0.238206 0.879078 0.250 Uiso 1 1 calc R U . . .
H41B H 0.488293 0.222095 0.890956 0.250 Uiso 1 1 calc R U . . .
H41C H 0.521646 0.259072 0.930427 0.250 Uiso 1 1 calc R U . . .
C19B C 0.4761(2) 0.5828(5) 0.5536(5) 0.098(3) Uani 1 1 d . U . . .
C20B C 0.5147(3) 0.5780(5) 0.5479(4) 0.098(3) Uani 1 1 d . U . . .
C25B C 0.5214(3) 0.6045(6) 0.5065(5) 0.116(3) Uani 1 1 d . U . . .
H25B H 0.501824 0.624570 0.482013 0.139 Uiso 1 1 calc R U . . .
C24B C 0.5565(3) 0.6025(7) 0.5001(5) 0.129(4) Uani 1 1 d . U . . .
H24B H 0.561203 0.620620 0.471549 0.154 Uiso 1 1 calc R U . . .
C23B C 0.5843(3) 0.5732(7) 0.5368(5) 0.125(4) Uani 1 1 d . U . . .
H23B H 0.608587 0.571646 0.533670 0.150 Uiso 1 1 calc R U . . .
C22B C 0.5773(3) 0.5462(6) 0.5778(5) 0.112(3) Uani 1 1 d . U . . .
C21B C 0.5425(2) 0.5490(5) 0.5832(4) 0.097(3) Uani 1 1 d . U . . .
H21B H 0.537787 0.530554 0.611612 0.117 Uiso 1 1 calc R U . . .
C36A C 0.3730(3) 0.7622(7) 0.7888(3) 0.119(4) Uani 1 1 d D U . . .
H36A H 0.350645 0.793746 0.784801 0.143 Uiso 1 1 calc R U . . .
H36B H 0.392111 0.793915 0.780537 0.143 Uiso 1 1 calc R U . . .
C37A C 0.3862(4) 0.7317(9) 0.8390(4) 0.157(5) Uani 1 1 d D U . . .
H37A H 0.374749 0.680920 0.840558 0.188 Uiso 0.5 1 calc R U P A 1
H37B H 0.412989 0.723835 0.846707 0.188 Uiso 0.5 1 calc R U P A 1
H37C H 0.397536 0.680496 0.838629 0.188 Uiso 0.5 1 calc R U P B 2
H37D H 0.405015 0.766816 0.858204 0.188 Uiso 0.5 1 calc R U P B 2
C70 C 0.4016(4) 0.9396(6) 0.5638(4) 0.125(4) Uani 1 1 d . U . . .
H70A H 0.385979 0.951805 0.585162 0.151 Uiso 1 1 calc R U . . .
H70B H 0.427399 0.945586 0.582336 0.151 Uiso 1 1 calc R U . . .
C71 C 0.3939(4) 0.9931(7) 0.5254(5) 0.132(4) Uani 1 1 d . U . . .
H71A H 0.368507 0.984337 0.505816 0.158 Uiso 1 1 calc R U . . .
H71B H 0.410449 0.982264 0.505190 0.158 Uiso 1 1 calc R U . . .
C72 C 0.3980(4) 1.0804(7) 0.5403(5) 0.150(5) Uani 1 1 d . U . . .
H72A H 0.381911 1.092406 0.561097 0.180 Uiso 1 1 calc R U . . .
H72B H 0.423568 1.091338 0.558212 0.180 Uiso 1 1 calc R U . . .
C73 C 0.3872(5) 1.1303(9) 0.4951(6) 0.181(6) Uani 1 1 d . U . . .
H73A H 0.397152 1.107467 0.470561 0.271 Uiso 1 1 calc R U . . .
H73B H 0.397079 1.182374 0.502425 0.271 Uiso 1 1 calc R U . . .
H73C H 0.360458 1.132942 0.483537 0.271 Uiso 1 1 calc R U . . .
C74 C 0.3796(3) 0.6924(7) 0.4391(4) 0.117(3) Uani 1 1 d D U . . .
H74A H 0.392715 0.642514 0.444774 0.140 Uiso 1 1 calc R U . . .
H74B H 0.353094 0.681891 0.432607 0.140 Uiso 1 1 calc R U . . .
C75 C 0.3921(3) 0.7433(6) 0.4839(5) 0.119(4) Uani 1 1 d . U . . .
H75A H 0.418919 0.751447 0.492077 0.143 Uiso 1 1 calc R U . . .
H75B H 0.379896 0.794124 0.478361 0.143 Uiso 1 1 calc R U . . .
C76 C 0.3870(5) 0.7305(9) 0.3975(6) 0.172(6) Uani 1 1 d D U . . .
H76A H 0.379384 0.694012 0.370694 0.206 Uiso 0.5 1 calc R U P C 1
H76B H 0.370137 0.774985 0.389786 0.206 Uiso 0.5 1 calc R U P C 1
H76C H 0.372454 0.778550 0.391420 0.206 Uiso 0.5 1 calc R U P D 2
H76D H 0.413145 0.745649 0.406219 0.206 Uiso 0.5 1 calc R U P D 2
C42B C 0.4082(3) 0.3532(7) 0.6711(4) 0.133(4) Uani 1 1 d . U . . .
H42A H 0.399828 0.370837 0.698673 0.160 Uiso 1 1 calc R U . . .
H42B H 0.421354 0.303934 0.679901 0.160 Uiso 1 1 calc R U . . .
C43B C 0.3767(4) 0.3403(9) 0.6315(5) 0.155(5) Uani 1 1 d . U . . .
H43A H 0.362126 0.299628 0.641513 0.186 Uiso 1 1 calc R U . . .
H43B H 0.361933 0.387960 0.627695 0.186 Uiso 1 1 calc R U . . .
C44B C 0.3790(4) 0.3197(9) 0.5854(5) 0.155(5) Uani 1 1 d . U . . .
H44A H 0.392508 0.270351 0.588443 0.186 Uiso 1 1 calc R U . . .
H44B H 0.394425 0.358854 0.575492 0.186 Uiso 1 1 calc R U . . .
C45B C 0.3463(4) 0.3108(12) 0.5465(6) 0.227(9) Uani 1 1 d . U . . .
H45A H 0.353137 0.299996 0.517129 0.341 Uiso 1 1 calc R U . . .
H45B H 0.331904 0.358452 0.542699 0.341 Uiso 1 1 calc R U . . .
H45C H 0.331608 0.268131 0.553399 0.341 Uiso 1 1 calc R U . . .
C3A C 0.32189(19) 0.7101(5) 0.6147(3) 0.074(2) Uani 1 1 d . U . . .
C12A C 0.3421(2) 0.6340(6) 0.6875(3) 0.099(3) Uani 1 1 d . U . . .
C16A C 0.3221(3) 0.9889(6) 0.6099(3) 0.091(2) Uani 1 1 d . U . . .
C14B C 0.4191(2) 0.8175(6) 0.6300(4) 0.104(3) Uani 1 1 d . U . . .
H14B H 0.422513 0.869333 0.640651 0.124 Uiso 1 1 calc R U . . .
C17B C 0.4711(2) 0.7934(5) 0.8121(4) 0.102(3) Uani 1 1 d . U . . .
C1B C 0.4461(2) 0.6268(5) 0.7264(4) 0.088(2) Uani 1 1 d . U . . .
C9B C 0.4356(2) 0.4792(5) 0.6837(4) 0.092(3) Uani 1 1 d . U . . .
C26B C 0.4934(3) 0.7526(5) 0.8932(4) 0.107(3) Uani 1 1 d D U . . .
H26A H 0.513064 0.720205 0.886951 0.128 Uiso 1 1 calc R U . . .
H26B H 0.471810 0.719573 0.891538 0.128 Uiso 1 1 calc R U . . .
C29B C 0.4946(4) 0.8782(9) 0.9989(6) 0.182(6) Uani 1 1 d . U . . .
H29A H 0.507955 0.921602 0.990045 0.273 Uiso 1 1 calc R U . . .
H29B H 0.511716 0.845622 1.021975 0.273 Uiso 1 1 calc R U . . .
H29C H 0.475707 0.897684 1.013023 0.273 Uiso 1 1 calc R U . . .
C59B C 0.3408(4) 1.0677(7) 0.6793(4) 0.148(4) Uani 1 1 d D U . . .
H59A H 0.357159 1.024152 0.692730 0.178 Uiso 0.382(8) 1 calc R U P E 1
H59B H 0.320398 1.069584 0.694368 0.178 Uiso 0.382(8) 1 calc R U P E 1
H59C H 0.367306 1.055706 0.689584 0.178 Uiso 0.618(8) 1 calc R U P E 2
H59D H 0.327767 1.030589 0.694555 0.178 Uiso 0.618(8) 1 calc R U P E 2
C58B C 0.2466(4) 1.2354(6) 0.4073(4) 0.127(4) Uani 1 1 d D U . . .
H58A H 0.237737 1.237694 0.372622 0.191 Uiso 1 1 calc R U . . .
H58B H 0.268668 1.267203 0.417966 0.191 Uiso 1 1 calc R U . . .
H58C H 0.227665 1.254847 0.421432 0.191 Uiso 1 1 calc R U . . .
C53B C 0.2535(3) 0.7822(7) 0.3013(3) 0.113(3) Uani 1 1 d . U . . .
H53A H 0.276550 0.811244 0.304765 0.135 Uiso 1 1 calc R U . . .
H53B H 0.235500 0.817626 0.308941 0.135 Uiso 1 1 calc R U . . .
C54B C 0.2392(4) 0.7563(9) 0.2496(4) 0.144(5) Uani 1 1 d . U . . .
H54A H 0.237285 0.800986 0.228550 0.215 Uiso 1 1 calc R U . . .
H54B H 0.215014 0.732752 0.244840 0.215 Uiso 1 1 calc R U . . .
H54C H 0.256097 0.718644 0.242172 0.215 Uiso 1 1 calc R U . . .
C46B C 0.3130(2) 0.5232(6) 0.4561(4) 0.100(3) Uani 1 1 d D U . . .
H46A H 0.333719 0.506262 0.482736 0.120 Uiso 1 1 calc R U . . .
H46B H 0.322100 0.562445 0.437505 0.120 Uiso 1 1 calc R U . . .
C48B C 0.2729(4) 0.4806(9) 0.3791(5) 0.167(6) Uani 1 1 d D U . . .
H48C H 0.249815 0.498914 0.384932 0.200 Uiso 0.618(8) 1 calc R U P E 2
H48D H 0.284473 0.525349 0.367854 0.200 Uiso 0.618(8) 1 calc R U P E 2
H48A H 0.251274 0.446703 0.374172 0.200 Uiso 0.382(8) 1 calc R U P E 1
H48B H 0.264514 0.532346 0.385724 0.200 Uiso 0.382(8) 1 calc R U P E 1
C34A C 0.3200(8) 0.4019(12) 0.7283(10) 0.324(12) Uani 1 1 d D U . . .
H34A H 0.319408 0.408589 0.694470 0.389 Uiso 1 1 calc R U . . .
H34B H 0.294838 0.407345 0.731809 0.389 Uiso 1 1 calc R U . . .
C35A C 0.3387(9) 0.3155(13) 0.7497(12) 0.388(15) Uani 1 1 d D U . . .
H35A H 0.330582 0.275791 0.725366 0.582 Uiso 1 1 calc R U . . .
H35B H 0.330909 0.301727 0.778034 0.582 Uiso 1 1 calc R U . . .
H35C H 0.365466 0.319371 0.758117 0.582 Uiso 1 1 calc R U . . .
C40B C 0.4958(3) 0.3396(6) 0.8783(4) 0.131(4) Uani 1 1 d . U . . .
H40A H 0.476537 0.356300 0.893275 0.157 Uiso 1 1 calc R U . . .
H40B H 0.516409 0.376323 0.887775 0.157 Uiso 1 1 calc R U . . .
Cl1A Cl 0.1440(2) 0.4569(5) 0.7101(3) 0.157(3) Uani 0.618(8) 1 d . U P E 1
O1A' O 0.2632(3) 0.5181(10) 0.6596(5) 0.101(4) Uani 0.618(8) 1 d . U P E 1
C1A' C 0.2405(4) 0.5444(12) 0.6264(6) 0.078(3) Uani 0.618(8) 1 d . U P E 1
C2A' C 0.2008(2) 0.5398(7) 0.6253(3) 0.075(3) Uani 0.618(8) 1 d G U P E 1
C3A' C 0.1730(2) 0.5668(8) 0.5874(3) 0.083(3) Uani 0.618(8) 1 d G U P E 1
H3A' H 0.178909 0.590676 0.561094 0.100 Uiso 0.618(8) 1 calc R U P E 1
C4A' C 0.1367(2) 0.5588(7) 0.5878(3) 0.093(4) Uani 0.618(8) 1 d G U P E 1
H4A' H 0.117703 0.577232 0.561858 0.112 Uiso 0.618(8) 1 calc R U P E 1
C5A' C 0.1281(2) 0.5239(7) 0.6262(4) 0.099(4) Uani 0.618(8) 1 d G U P E 1
H5A' H 0.103217 0.518418 0.626547 0.118 Uiso 0.618(8) 1 calc R U P E 1
C6A' C 0.1558(3) 0.4969(7) 0.6642(3) 0.095(4) Uani 0.618(8) 1 d G U P E 1
C8A' C 0.1922(2) 0.5049(7) 0.6638(3) 0.088(3) Uani 0.618(8) 1 d G U P E 1
H8A' H 0.211142 0.486491 0.689709 0.105 Uiso 0.618(8) 1 calc R U P E 1
C63B C 0.3640(10) 1.152(2) 0.6861(13) 0.177(12) Uani 0.382(8) 1 d D U P E 1
H63A H 0.351943 1.189991 0.661791 0.213 Uiso 0.382(8) 1 calc R U P E 1
H63B H 0.366878 1.173897 0.718167 0.213 Uiso 0.382(8) 1 calc R U P E 1
C64B C 0.3994(10) 1.126(3) 0.6794(16) 0.243(17) Uani 0.382(8) 1 d D U P E 1
H64A H 0.402039 1.146431 0.648864 0.292 Uiso 0.382(8) 1 calc R U P E 1
H64B H 0.399594 1.069222 0.677732 0.292 Uiso 0.382(8) 1 calc R U P E 1
C65B C 0.4313(11) 1.152(5) 0.719(2) 0.34(3) Uani 0.382(8) 1 d D U P E 1
H65A H 0.453418 1.124891 0.716687 0.510 Uiso 0.382(8) 1 d R U P E 1
H65B H 0.426758 1.142061 0.749627 0.510 Uiso 0.382(8) 1 d R U P E 1
H65C H 0.434768 1.207791 0.715377 0.510 Uiso 0.382(8) 1 d R U P E 1
C34B C 0.4496(7) 0.9653(13) 0.8218(11) 0.143(7) Uani 0.5 1 d D U P F 1
H34C H 0.452042 0.949539 0.855065 0.172 Uiso 0.5 1 calc R U P F 1
H34D H 0.423704 0.968843 0.803206 0.172 Uiso 0.5 1 calc R U P F 1
C35B C 0.4751(8) 1.0392(19) 0.8158(14) 0.204(10) Uani 0.5 1 d D U P F 1
H35D H 0.480143 1.034427 0.784312 0.245 Uiso 0.5 1 calc R U P F 1
H35E H 0.460237 1.086252 0.814744 0.245 Uiso 0.5 1 calc R U P F 1
C36B C 0.5118(8) 1.0527(16) 0.8525(11) 0.170(9) Uani 0.5 1 d D U P F 1
H36C H 0.517792 1.007197 0.873617 0.204 Uiso 0.5 1 calc R U P F 1
H36D H 0.509632 1.097681 0.872345 0.204 Uiso 0.5 1 calc R U P F 1
C37B C 0.5432(9) 1.067(2) 0.8293(15) 0.244(18) Uani 0.5 1 d D U P F 1
H37E H 0.566720 1.054764 0.851967 0.366 Uiso 0.5 1 d R U P F 1
H37F H 0.543060 1.120994 0.819797 0.366 Uiso 0.5 1 d R U P F 1
H37G H 0.539760 1.033914 0.801247 0.366 Uiso 0.5 1 d R U P F 1
C41A C 0.3780(6) 0.7828(16) 0.8757(6) 0.176(10) Uani 0.5 1 d D U P G 1
H41D H 0.387306 0.835207 0.872567 0.212 Uiso 0.5 1 calc R U P G 1
H41E H 0.390654 0.763136 0.907706 0.212 Uiso 0.5 1 calc R U P G 1
C40A C 0.3373(5) 0.7863(13) 0.8705(6) 0.101(6) Uani 0.5 1 d D U P G 1
H40C H 0.324933 0.809342 0.839721 0.152 Uiso 0.5 1 calc R U P G 1
H40D H 0.332633 0.817762 0.896088 0.152 Uiso 0.5 1 calc R U P G 1
H40E H 0.327865 0.734163 0.872191 0.152 Uiso 0.5 1 calc R U P G 1
C50B C 0.2791(13) 0.488(2) 0.3322(10) 0.172(13) Uani 0.382(8) 1 d D U P E 1
H50A H 0.301908 0.461542 0.331989 0.259 Uiso 0.382(8) 1 calc R U P E 1
H50B H 0.280770 0.542226 0.324586 0.259 Uiso 0.382(8) 1 calc R U P E 1
H50C H 0.258650 0.463951 0.308578 0.259 Uiso 0.382(8) 1 calc R U P E 1
C6 C 0.4224(8) 0.758(2) 0.3970(13) 0.240(18) Uani 0.5 1 d D U P H 1
H6A H 0.431089 0.795282 0.422970 0.360 Uiso 0.5 1 calc R U P H 1
H6B H 0.420774 0.784076 0.366566 0.360 Uiso 0.5 1 calc R U P H 1
H6C H 0.439545 0.715247 0.400931 0.360 Uiso 0.5 1 calc R U P H 1
Cl1 Cl 0.1787(5) 0.4453(6) 0.7406(4) 0.176(6) Uani 0.382(8) 1 d . U P E 2
O1B' O 0.2803(6) 0.5047(17) 0.6561(9) 0.111(7) Uani 0.382(8) 1 d . U P E 2
C1B' C 0.2543(8) 0.537(2) 0.6277(12) 0.089(6) Uani 0.382(8) 1 d . U P E 2
C2B' C 0.2167(4) 0.5274(13) 0.6364(6) 0.086(5) Uani 0.382(8) 1 d G U P E 2
C3B' C 0.1853(4) 0.5546(12) 0.6040(5) 0.082(5) Uani 0.382(8) 1 d G U P E 2
H3B' H 0.186940 0.577831 0.575232 0.099 Uiso 0.382(8) 1 calc R U P E 2
C4B' C 0.1515(4) 0.5479(12) 0.6138(6) 0.094(5) Uani 0.382(8) 1 d G U P E 2
H4B' H 0.130091 0.566477 0.591635 0.113 Uiso 0.382(8) 1 calc R U P E 2
C5B' C 0.1491(5) 0.5139(13) 0.6559(7) 0.099(6) Uani 0.382(8) 1 d G U P E 2
H5B' H 0.126064 0.509322 0.662577 0.119 Uiso 0.382(8) 1 calc R U P E 2
C6B' C 0.1805(5) 0.4867(12) 0.6883(6) 0.103(5) Uani 0.382(8) 1 d G U P E 2
C7B' C 0.2143(5) 0.4935(12) 0.6786(5) 0.093(5) Uani 0.382(8) 1 d G U P E 2
H7B' H 0.235735 0.474872 0.700716 0.111 Uiso 0.382(8) 1 calc R U P E 2
C60B C 0.3344(7) 1.1472(11) 0.6934(7) 0.168(7) Uani 0.618(8) 1 d D U P E 2
H60A H 0.307961 1.159149 0.682017 0.201 Uiso 0.618(8) 1 calc R U P E 2
H60B H 0.347724 1.183785 0.678090 0.201 Uiso 0.618(8) 1 calc R U P E 2
C61B C 0.3470(6) 1.1574(13) 0.7470(6) 0.168(6) Uani 0.618(8) 1 d D U P E 2
H61A H 0.337378 1.115673 0.763272 0.202 Uiso 0.618(8) 1 calc R U P E 2
H61B H 0.338717 1.207536 0.756447 0.202 Uiso 0.618(8) 1 calc R U P E 2
C62B C 0.3888(6) 1.154(2) 0.7591(10) 0.235(11) Uani 0.618(8) 1 d D U P E 2
H62A H 0.397964 1.199519 0.745942 0.353 Uiso 0.618(8) 1 calc R U P E 2
H62B H 0.396358 1.107448 0.745508 0.353 Uiso 0.618(8) 1 calc R U P E 2
H62C H 0.398904 1.153532 0.793715 0.353 Uiso 0.618(8) 1 calc R U P E 2
C30B C 0.4602(8) 0.9960(8) 0.7790(9) 0.153(8) Uani 0.5 1 d D U P F 2
H30A H 0.433651 0.994321 0.762991 0.183 Uiso 0.5 1 calc R U P F 2
H30B H 0.473437 1.007271 0.754820 0.183 Uiso 0.5 1 calc R U P F 2
C8 C 0.4687(10) 1.0627(13) 0.8200(10) 0.172(9) Uani 0.5 1 d D U P F 2
H8A H 0.490933 1.091971 0.819072 0.207 Uiso 0.5 1 calc R U P F 2
H8B H 0.447946 1.099064 0.814840 0.207 Uiso 0.5 1 calc R U P F 2
C32B C 0.4748(9) 1.0210(18) 0.8698(11) 0.169(9) Uani 0.5 1 d D U P F 2
H32C H 0.500759 1.028343 0.887399 0.203 Uiso 0.5 1 calc R U P F 2
H32D H 0.471233 0.965147 0.863406 0.203 Uiso 0.5 1 calc R U P F 2
C33B C 0.4508(11) 1.044(2) 0.9043(15) 0.237(18) Uani 0.5 1 d D U P F 2
H33C H 0.464926 1.046770 0.937661 0.356 Uiso 0.5 1 d R U P F 2
H33D H 0.431376 1.005740 0.900601 0.356 Uiso 0.5 1 d R U P F 2
H33E H 0.439806 1.094810 0.894311 0.356 Uiso 0.5 1 d R U P F 2
C38A C 0.3552(5) 0.7253(17) 0.8611(7) 0.136(7) Uani 0.5 1 d D U P G 2
H38C H 0.347151 0.670920 0.857541 0.163 Uiso 0.5 1 calc R U P G 2
H38D H 0.334893 0.756063 0.841057 0.163 Uiso 0.5 1 calc R U P G 2
C39A C 0.3578(12) 0.747(3) 0.9122(10) 0.260(17) Uani 0.5 1 d D U P G 2
H39C H 0.343057 0.793531 0.912696 0.390 Uiso 0.5 1 calc R U P G 2
H39D H 0.383379 0.757828 0.929008 0.390 Uiso 0.5 1 calc R U P G 2
H39E H 0.348633 0.704927 0.927933 0.390 Uiso 0.5 1 calc R U P G 2
C49B C 0.2637(7) 0.4237(14) 0.3405(6) 0.169(10) Uani 0.618(8) 1 d D U P E 2
H49A H 0.254149 0.450226 0.310104 0.253 Uiso 0.618(8) 1 calc R U P E 2
H49B H 0.245163 0.388216 0.345892 0.253 Uiso 0.618(8) 1 calc R U P E 2
H49C H 0.285736 0.394713 0.339802 0.253 Uiso 0.618(8) 1 calc R U P E 2
C22 C 0.3796(10) 0.688(2) 0.3534(7) 0.213(16) Uani 0.5 1 d D U P H 2
H22A H 0.392547 0.638232 0.359011 0.319 Uiso 0.5 1 calc R U P H 2
H22B H 0.387985 0.717228 0.329820 0.319 Uiso 0.5 1 calc R U P H 2
H22C H 0.353231 0.678312 0.341681 0.319 Uiso 0.5 1 calc R U P H 2

loop_
_atom_site_aniso_label
_atom_site_aniso_U_11
_atom_site_aniso_U_22
_atom_site_aniso_U_33
_atom_site_aniso_U_23
_atom_site_aniso_U_13
_atom_site_aniso_U_12
Te1B 0.0622(3) 0.0783(4) 0.1182(5) 0.0061(3) -0.0085(3) 0.0055(3)
Te1A 0.0653(3) 0.0876(4) 0.0886(4) 0.0190(3) -0.0110(3) -0.0072(3)
Cl1B 0.0948(19) 0.221(4) 0.145(3) -0.022(3) -0.0130(18) 0.053(2)
O1 0.059(3) 0.087(4) 0.151(6) 0.002(4) -0.009(3) 0.004(3)
O7B 0.074(4) 0.087(4) 0.119(5) 0.005(4) 0.003(3) 0.006(3)
O8B 0.079(4) 0.111(5) 0.141(6) 0.028(4) 0.001(4) 0.010(4)
O7A 0.080(3) 0.100(4) 0.063(3) 0.002(3) 0.014(2) -0.017(3)
O4A 0.116(5) 0.123(5) 0.094(4) 0.036(4) -0.029(4) -0.022(4)
O3A 0.119(5) 0.143(6) 0.069(4) 0.029(4) -0.023(3) -0.034(4)
O2A 0.170(7) 0.104(5) 0.077(4) -0.017(4) -0.008(4) 0.005(5)
O1A 0.097(4) 0.080(4) 0.081(4) -0.006(3) 0.008(3) 0.007(3)
O6A 0.085(3) 0.086(4) 0.064(3) 0.003(3) 0.031(3) 0.001(3)
O5A 0.058(3) 0.081(3) 0.082(3) -0.002(3) 0.024(2) 0.002(2)
O3B 0.093(4) 0.090(4) 0.137(5) 0.034(4) 0.033(4) 0.024(3)
O4B 0.069(3) 0.105(5) 0.144(6) 0.044(4) 0.018(4) 0.013(3)
O2B 0.146(7) 0.065(4) 0.194(8) -0.017(5) -0.020(6) 0.007(4)
O1B 0.108(5) 0.059(3) 0.144(6) -0.009(4) -0.002(4) -0.002(3)
O6B 0.106(4) 0.060(3) 0.120(5) 0.005(3) -0.025(4) 0.005(3)
O5B 0.092(4) 0.063(3) 0.124(5) -0.004(3) -0.010(3) 0.000(3)
C17A 0.075(5) 0.079(5) 0.077(5) -0.001(4) 0.012(4) 0.009(4)
C15A 0.096(6) 0.103(7) 0.064(5) -0.006(5) 0.001(4) 0.007(5)
C5A 0.066(4) 0.096(6) 0.060(4) -0.002(4) 0.010(3) 0.003(4)
C6A 0.053(4) 0.085(5) 0.063(4) 0.004(4) 0.014(3) 0.010(3)
C18A 0.053(4) 0.083(5) 0.069(4) 0.004(4) 0.014(3) 0.007(3)
C1A 0.048(3) 0.083(5) 0.062(4) 0.004(4) 0.011(3) 0.007(3)
C7A 0.053(4) 0.079(5) 0.068(4) 0.008(4) 0.020(3) 0.010(3)
C8A 0.055(4) 0.085(5) 0.068(4) 0.002(4) 0.025(3) 0.007(3)
C9A 0.048(3) 0.077(5) 0.078(5) 0.002(4) 0.023(3) 0.004(3)
C10A 0.045(3) 0.092(5) 0.071(5) 0.002(4) 0.011(3) 0.003(3)
C2A 0.047(3) 0.099(6) 0.059(4) 0.009(4) 0.007(3) -0.001(3)
C4A 0.066(4) 0.092(6) 0.066(4) 0.009(4) 0.006(3) -0.002(4)
C14A 0.083(5) 0.108(7) 0.068(5) 0.006(5) -0.004(4) -0.003(5)
C13A 0.087(6) 0.126(8) 0.069(5) 0.024(5) -0.017(4) -0.018(5)
C11A 0.067(4) 0.109(6) 0.075(5) 0.019(5) -0.011(4) -0.010(4)
C11B 0.053(4) 0.089(6) 0.124(7) 0.014(5) 0.002(4) 0.007(4)
C12B 0.056(4) 0.100(7) 0.111(7) 0.015(5) -0.009(4) 0.009(4)
C13B 0.066(5) 0.084(6) 0.135(8) 0.024(6) 0.015(5) 0.013(4)
C4B 0.065(5) 0.063(5) 0.143(8) 0.018(5) 0.002(5) 0.010(4)
C3B 0.060(4) 0.070(5) 0.131(7) 0.012(5) -0.005(5) 0.006(4)
C5B 0.075(5) 0.065(5) 0.131(7) 0.009(5) 0.001(5) 0.007(4)
C15B 0.092(6) 0.056(5) 0.156(9) 0.008(5) 0.006(6) 0.005(4)
C16B 0.099(6) 0.052(5) 0.149(9) -0.007(5) 0.002(6) 0.004(4)
C18B 0.079(5) 0.060(5) 0.137(8) -0.005(5) -0.007(5) -0.001(4)
C6B 0.067(5) 0.068(5) 0.133(8) -0.006(5) -0.006(5) 0.005(4)
C7B 0.071(5) 0.068(5) 0.113(7) -0.001(4) -0.011(5) 0.002(4)
C8B 0.071(5) 0.068(5) 0.119(7) 0.000(5) -0.014(5) -0.002(4)
C10B 0.059(4) 0.074(5) 0.115(7) 0.004(5) -0.001(4) 0.004(4)
C2B 0.058(4) 0.065(5) 0.120(7) 0.006(4) 0.001(4) 0.004(3)
C27B 0.094(6) 0.074(6) 0.149(9) -0.023(6) -0.003(6) 0.001(5)
C28B 0.125(9) 0.114(8) 0.149(10) -0.022(7) 0.014(7) -0.008(7)
C55B 0.072(5) 0.080(5) 0.073(5) 0.000(4) 0.013(4) 0.003(4)
C56B 0.092(6) 0.076(5) 0.089(6) 0.006(4) 0.018(4) -0.003(4)
C57B 0.129(8) 0.083(6) 0.092(6) 0.010(5) 0.022(6) -0.012(5)
C51B 0.083(5) 0.094(6) 0.069(5) 0.003(4) 0.030(4) 0.003(4)
C52B 0.095(6) 0.114(7) 0.069(5) 0.002(5) 0.036(4) -0.006(5)
C47B 0.095(6) 0.104(7) 0.117(7) -0.017(6) 0.031(6) 0.014(5)
C32A 0.163(8) 0.128(7) 0.109(6) 0.039(6) 0.004(6) -0.024(6)
C33A 0.262(19) 0.185(15) 0.201(15) 0.084(13) -0.001(14) -0.037(13)
C38B 0.096(6) 0.065(5) 0.122(7) 0.001(5) -0.025(5) -0.010(4)
C39B 0.116(7) 0.075(6) 0.117(7) 0.012(5) -0.026(6) -0.014(5)
C41B 0.209(15) 0.102(9) 0.148(11) 0.041(8) -0.023(10) -0.004(9)
C19B 0.067(5) 0.065(5) 0.147(9) 0.004(6) 0.006(6) 0.008(4)
C20B 0.087(6) 0.067(5) 0.130(8) -0.002(5) 0.014(6) 0.004(4)
C25B 0.087(6) 0.088(6) 0.161(10) 0.012(7) 0.014(7) 0.010(5)
C24B 0.109(8) 0.113(8) 0.160(10) -0.001(7) 0.028(8) 0.002(7)
C23B 0.081(6) 0.115(8) 0.173(11) -0.031(8) 0.023(7) 0.012(6)
C22B 0.085(6) 0.110(8) 0.126(8) -0.017(6) 0.003(6) 0.022(5)
C21B 0.068(5) 0.088(6) 0.124(7) -0.017(5) 0.004(5) 0.016(4)
C36A 0.104(7) 0.173(10) 0.067(5) 0.006(6) -0.002(5) 0.000(7)
C37A 0.145(10) 0.231(14) 0.077(7) 0.026(8) -0.002(6) -0.005(10)
C70 0.158(10) 0.084(7) 0.139(9) 0.035(6) 0.047(8) 0.057(6)
C71 0.134(9) 0.105(8) 0.166(11) 0.005(8) 0.059(8) 0.000(7)
C72 0.183(12) 0.100(8) 0.181(12) 0.012(9) 0.076(10) -0.011(8)
C73 0.196(15) 0.148(13) 0.207(16) 0.058(12) 0.071(13) -0.002(11)
C74 0.107(7) 0.109(8) 0.141(9) 0.025(7) 0.045(7) -0.004(6)
C75 0.086(6) 0.099(7) 0.164(10) 0.042(7) 0.020(7) -0.001(5)
C76 0.207(15) 0.146(12) 0.169(13) 0.002(10) 0.060(12) -0.005(11)
C42B 0.139(9) 0.102(7) 0.132(9) -0.008(6) -0.009(7) -0.044(7)
C43B 0.163(11) 0.172(12) 0.132(10) -0.029(9) 0.043(9) -0.060(9)
C44B 0.142(10) 0.154(11) 0.145(11) -0.032(9) -0.002(9) -0.028(9)
C45B 0.141(12) 0.30(2) 0.216(17) -0.125(17) 0.006(12) -0.063(14)
C3A 0.055(4) 0.095(6) 0.063(4) 0.013(4) 0.001(3) 0.002(4)
C12A 0.082(5) 0.111(7) 0.083(5) 0.032(5) -0.015(4) -0.022(5)
C16A 0.095(6) 0.092(6) 0.077(5) -0.011(5) 0.007(4) 0.007(5)
C14B 0.075(5) 0.078(6) 0.148(9) 0.014(6) 0.013(6) 0.008(4)
C17B 0.082(6) 0.067(5) 0.138(8) -0.006(5) -0.005(5) -0.001(4)
C1B 0.065(4) 0.069(5) 0.116(7) 0.002(5) -0.003(4) 0.000(4)
C9B 0.064(4) 0.064(5) 0.126(7) 0.001(5) -0.014(4) 0.002(4)
C26B 0.090(6) 0.067(5) 0.138(8) -0.011(5) -0.015(5) 0.000(4)
C29B 0.184(14) 0.181(15) 0.186(14) -0.070(11) 0.057(11) -0.007(11)
C59B 0.177(8) 0.132(6) 0.117(6) -0.018(5) 0.007(6) 0.009(7)
C58B 0.165(11) 0.090(7) 0.120(8) 0.023(6) 0.027(7) 0.005(7)
C53B 0.121(8) 0.143(9) 0.075(6) 0.021(6) 0.029(5) 0.004(7)
C54B 0.152(11) 0.197(13) 0.077(7) 0.015(7) 0.024(7) -0.008(10)
C46B 0.074(5) 0.103(6) 0.132(8) -0.010(6) 0.043(5) 0.009(5)
C48B 0.156(11) 0.190(12) 0.132(9) -0.036(9) 0.001(9) 0.067(10)
C34A 0.329(15) 0.316(14) 0.320(15) 0.008(10) 0.073(9) 0.001(9)
C35A 0.40(2) 0.362(19) 0.40(2) 0.050(17) 0.103(17) 0.029(17)
C40B 0.143(9) 0.078(6) 0.137(9) 0.015(6) -0.023(7) -0.020(6)
Cl1A 0.174(6) 0.207(6) 0.120(4) -0.008(4) 0.091(4) -0.069(5)
O1A' 0.065(5) 0.157(10) 0.074(5) 0.030(6) 0.008(5) -0.023(7)
C1A' 0.065(5) 0.108(9) 0.056(4) -0.003(5) 0.008(4) -0.019(6)
C2A' 0.069(4) 0.099(8) 0.060(5) -0.017(5) 0.019(4) -0.019(5)
C3A' 0.071(5) 0.114(9) 0.066(6) -0.013(6) 0.020(4) -0.009(6)
C4A' 0.072(5) 0.117(9) 0.094(7) -0.021(6) 0.027(5) -0.012(6)
C5A' 0.084(6) 0.117(9) 0.101(7) -0.024(6) 0.037(5) -0.022(7)
C6A' 0.086(5) 0.119(10) 0.093(7) -0.022(6) 0.045(5) -0.018(6)
C8A' 0.082(5) 0.114(8) 0.074(6) -0.009(5) 0.031(5) -0.019(6)
C63B 0.26(2) 0.118(18) 0.120(18) -0.040(16) -0.01(2) 0.047(19)
C64B 0.26(3) 0.23(3) 0.22(3) -0.02(3) 0.01(2) 0.06(2)
C65B 0.27(3) 0.40(6) 0.29(4) -0.06(5) -0.03(3) 0.06(4)
C34B 0.124(14) 0.079(12) 0.218(18) -0.009(13) 0.030(14) -0.010(11)
C35B 0.192(17) 0.136(17) 0.258(18) -0.021(16) 0.016(16) 0.002(16)
C36B 0.18(2) 0.110(15) 0.21(2) -0.019(16) 0.037(18) 0.003(16)
C37B 0.30(5) 0.21(4) 0.25(4) -0.02(3) 0.13(4) 0.00(3)
C41A 0.19(2) 0.22(2) 0.093(14) 0.036(16) -0.002(15) -0.021(19)
C40A 0.121(14) 0.137(16) 0.060(10) 0.009(10) 0.048(10) 0.030(13)
C50B 0.24(3) 0.12(2) 0.152(13) -0.044(16) 0.041(18) 0.05(2)
C6 0.26(4) 0.26(4) 0.25(4) 0.02(3) 0.14(3) 0.00(4)
Cl1 0.296(17) 0.149(8) 0.131(8) 0.033(6) 0.143(10) 0.012(9)
O1B' 0.088(9) 0.143(15) 0.092(11) 0.024(10) 0.006(10) -0.024(12)
C1B' 0.079(8) 0.123(15) 0.063(10) 0.008(10) 0.017(7) -0.026(9)
C2B' 0.089(7) 0.107(11) 0.068(8) -0.004(7) 0.031(7) -0.024(9)
C3B' 0.085(7) 0.105(12) 0.066(9) -0.006(9) 0.037(6) -0.021(8)
C4B' 0.093(7) 0.119(11) 0.087(9) -0.002(8) 0.051(7) -0.017(8)
C5B' 0.113(9) 0.112(13) 0.091(9) -0.002(9) 0.061(7) -0.017(10)
C6B' 0.119(9) 0.114(13) 0.093(10) -0.001(9) 0.059(7) -0.012(9)
C7B' 0.112(9) 0.105(12) 0.073(8) -0.001(8) 0.045(8) -0.012(10)
C60B 0.226(15) 0.131(8) 0.138(8) -0.022(9) 0.033(10) 0.006(11)
C61B 0.201(10) 0.150(10) 0.141(8) -0.030(7) 0.024(7) 0.006(8)
C62B 0.200(10) 0.24(2) 0.233(16) -0.011(16) 0.011(10) -0.002(12)
C30B 0.163(16) 0.051(10) 0.225(19) -0.027(12) 0.019(15) -0.018(11)
C8 0.189(17) 0.062(12) 0.245(19) -0.033(13) 0.022(16) 0.025(12)
C32B 0.165(17) 0.119(15) 0.22(2) -0.003(16) 0.041(17) 0.020(14)
C33B 0.21(4) 0.21(4) 0.32(5) 0.09(3) 0.13(3) 0.06(3)
C38A 0.132(14) 0.185(19) 0.071(11) 0.033(13) -0.010(9) -0.067(14)
C39A 0.24(3) 0.30(4) 0.22(3) 0.04(3) 0.04(3) -0.06(3)
C49B 0.18(2) 0.174(16) 0.131(13) -0.029(12) 0.004(14) 0.065(16)
C22 0.23(3) 0.29(4) 0.13(2) -0.03(3) 0.07(2) 0.05(3)

loop_
_atom_type_symbol
_atom_type_description
_atom_type_scat_dispersion_real
_atom_type_scat_dispersion_imag
_atom_type_scat_source
C C 0.0033 0.0016 'International Tables Vol C Tables 4.2.6.8 and 6.1.1.4'
H H 0.0000 0.0000 'International Tables Vol C Tables 4.2.6.8 and 6.1.1.4'
Cl Cl 0.1484 0.1585 'International Tables Vol C Tables 4.2.6.8 and 6.1.1.4'
O O 0.0106 0.0060 'International Tables Vol C Tables 4.2.6.8 and 6.1.1.4'
Te Te -0.5308 1.6751 'International Tables Vol C Tables 4.2.6.8 and 6.1.1.4'

loop_
_geom_angle_atom_site_label_1
_geom_angle_atom_site_label_2
_geom_angle_atom_site_label_3
_geom_angle
_geom_angle_site_symmetry_1
_geom_angle_site_symmetry_3
_geom_angle_publ_flag
O1 Te1B O7B 169.4(3) . . ?
O1 Te1B C11B 99.1(3) . . ?
O1 Te1B C10B 91.7(3) . . ?
C11B Te1B O7B 87.1(3) . . ?
C11B Te1B C10B 81.5(4) . . ?
C10B Te1B O7B 80.7(3) . . ?
O1 Te1A O7A 170.6(2) . . ?
O1 Te1A C10A 92.5(3) . . ?
O1 Te1A C11A 97.2(3) . . ?
C10A Te1A O7A 80.4(2) . . ?
C11A Te1A O7A 88.0(3) . . ?
C11A Te1A C10A 81.8(3) . . ?
Te1A O1 Te1B 154.3(4) . . ?
C19B O7B Te1B 106.3(6) . . ?
C1A' O7A Te1A 113.0(8) . . ?
C1B' O7A Te1A 89.7(14) . . ?
C12A O4A C32A 116.9(9) . . ?
C13A O3A C36A 118.3(8) . . ?
C16A O2A C59B 116.9(8) . . ?
C17A O1A C55B 117.3(6) . . ?
C8A O6A C51B 117.1(6) . . ?
C9A O5A C46B 114.8(6) . . ?
C13B O3B C70 118.8(9) . . ?
C12B O4B C75 117.7(8) . . ?
C16B O2B C30B 127.3(12) . . ?
C34B O2B C16B 122.3(14) . . ?
C17B O1B C26B 118.8(7) . . ?
C8B O6B C38B 117.8(7) . . ?
C9B O5B C42B 118.3(9) . . ?
O1A C17A C16A 115.7(8) . . ?
C18A C17A O1A 126.2(7) . . ?
C18A C17A C16A 118.1(8) . . ?
C5A C15A H15A 119.3 . . ?
C16A C15A H15A 119.3 . . ?
C16A C15A C5A 121.5(8) . . ?
C15A C5A C6A 118.6(8) . . ?
C15A C5A C4A 121.3(7) . . ?
C6A C5A C4A 120.1(7) . . ?
C5A C6A C1A 120.5(7) . . ?
C18A C6A C5A 117.9(7) . . ?
C18A C6A C1A 121.6(6) . . ?
C17A C18A C6A 122.5(7) . . ?
C17A C18A H18A 118.8 . . ?
C6A C18A H18A 118.8 . . ?
C7A C1A C6A 125.2(7) . . ?
C2A C1A C6A 117.8(6) . . ?
C2A C1A C7A 117.0(7) . . ?
C1A C7A H7A 119.2 . . ?
C8A C7A C1A 121.5(7) . . ?
C8A C7A H7A 119.2 . . ?
O6A C8A C7A 125.8(7) . . ?
O6A C8A C9A 113.5(7) . . ?
C7A C8A C9A 120.7(7) . . ?
O5A C9A C8A 121.9(7) . . ?
C10A C9A O5A 120.5(7) . . ?
C10A C9A C8A 117.6(7) . . ?
C9A C10A Te1A 126.2(6) . . ?
C9A C10A C2A 122.2(7) . . ?
C2A C10A Te1A 111.6(5) . . ?
C1A C2A C10A 120.9(6) . . ?
C1A C2A C3A 122.3(7) . . ?
C10A C2A C3A 116.8(7) . . ?
C14A C4A C5A 126.0(8) . . ?
C3A C4A C5A 117.6(7) . . ?
C3A C4A C14A 116.4(8) . . ?
C4A C14A H14A 118.2 . . ?
C13A C14A C4A 123.7(9) . . ?
C13A C14A H14A 118.2 . . ?
O3A C13A C14A 125.7(10) . . ?
O3A C13A C12A 114.4(8) . . ?
C14A C13A C12A 120.0(8) . . ?
C3A C11A Te1A 111.8(6) . . ?
C12A C11A Te1A 126.1(7) . . ?
C12A C11A C3A 122.2(9) . . ?
C12B C11B Te1B 127.1(8) . . ?
C12B C11B C3B 121.1(9) . . ?
C3B C11B Te1B 111.7(6) . . ?
O4B C12B C11B 116.2(9) . . ?
O4B C12B C13B 124.5(8) . . ?
C11B C12B C13B 119.2(9) . . ?
O3B C13B C12B 117.7(10) . . ?
O3B C13B C14B 123.0(9) . . ?
C14B C13B C12B 119.3(9) . . ?
C3B C4B C5B 118.4(8) . . ?
C3B C4B C14B 117.5(10) . . ?
C14B C4B C5B 124.1(9) . . ?
C11B C3B C2B 118.0(8) . . ?
C4B C3B C11B 120.9(8) . . ?
C4B C3B C2B 121.1(9) . . ?
C15B C5B C4B 121.3(9) . . ?
C15B C5B C6B 118.7(10) . . ?
C6B C5B C4B 120.0(8) . . ?
C5B C15B H15B 119.1 . . ?
C16B C15B C5B 121.8(9) . . ?
C16B C15B H15B 119.1 . . ?
O2B C16B C15B 122.3(9) . . ?
O2B C16B C17B 118.0(10) . . ?
C15B C16B C17B 119.6(9) . . ?
C6B C18B H18B 119.5 . . ?
C17B C18B H18B 119.5 . . ?
C17B C18B C6B 120.9(9) . . ?
C5B C6B C1B 120.8(9) . . ?
C18B C6B C5B 118.9(8) . . ?
C18B C6B C1B 120.3(8) . . ?
C8B C7B H7B 119.1 . . ?
C8B C7B C1B 121.7(9) . . ?
C1B C7B H7B 119.1 . . ?
O6B C8B C7B 125.5(9) . . ?
O6B C8B C9B 114.0(8) . . ?
C7B C8B C9B 120.5(8) . . ?
C2B C10B Te1B 111.3(6) . . ?
C9B C10B Te1B 125.9(7) . . ?
C9B C10B C2B 122.7(9) . . ?
C10B C2B C3B 117.3(9) . . ?
C1B C2B C3B 122.4(8) . . ?
C1B C2B C10B 120.3(8) . . ?
H27A C27B H27B 107.7 . . ?
C28B C27B H27A 108.9 . . ?
C28B C27B H27B 108.9 . . ?
C28B C27B C26B 113.4(8) . . ?
C26B C27B H27A 108.9 . . ?
C26B C27B H27B 108.9 . . ?
C27B C28B H28A 110.1 . . ?
C27B C28B H28B 110.1 . . ?
C27B C28B C29B 108.0(10) . . ?
H28A C28B H28B 108.4 . . ?
C29B C28B H28A 110.1 . . ?
C29B C28B H28B 110.1 . . ?
O1A C55B H55A 110.1 . . ?
O1A C55B H55B 110.1 . . ?
O1A C55B C56B 108.1(6) . . ?
H55A C55B H55B 108.4 . . ?
C56B C55B H55A 110.1 . . ?
C56B C55B H55B 110.1 . . ?
C55B C56B H56A 109.2 . . ?
C55B C56B H56B 109.2 . . ?
C55B C56B C57B 112.2(7) . . ?
H56A C56B H56B 107.9 . . ?
C57B C56B H56A 109.2 . . ?
C57B C56B H56B 109.2 . . ?
C56B C57B H57A 108.9 . . ?
C56B C57B H57B 108.9 . . ?
C56B C57B C58B 113.4(8) . . ?
H57A C57B H57B 107.7 . . ?
C58B C57B H57A 108.9 . . ?
C58B C57B H57B 108.9 . . ?
O6A C51B H51A 110.1 . . ?
O6A C51B H51B 110.1 . . ?
O6A C51B C52B 107.9(7) . . ?
H51A C51B H51B 108.4 . . ?
C52B C51B H51A 110.1 . . ?
C52B C51B H51B 110.1 . . ?
C51B C52B H52A 109.3 . . ?
C51B C52B H52B 109.3 . . ?
H52A C52B H52B 108.0 . . ?
C53B C52B C51B 111.5(8) . . ?
C53B C52B H52A 109.3 . . ?
C53B C52B H52B 109.3 . . ?
H47A C47B H47B 108.0 . . ?
C46B C47B H47A 109.3 . . ?
C46B C47B H47B 109.3 . . ?
C48B C47B H47A 109.3 . . ?
C48B C47B H47B 109.3 . . ?
C48B C47B C46B 111.5(9) . . ?
O4A C32A H32A 110.0 . . ?
O4A C32A H32B 110.0 . . ?
O4A C32A C33A 108.3(14) . . ?
H32A C32A H32B 108.4 . . ?
C33A C32A H32A 110.0 . . ?
C33A C32A H32B 110.0 . . ?
C32A C33A H33A 108.8 . . ?
C32A C33A H33B 108.8 . . ?
H33A C33A H33B 107.7 . . ?
C34A C33A C32A 113.9(15) . . ?
C34A C33A H33A 108.8 . . ?
C34A C33A H33B 108.8 . . ?
O6B C38B H38A 110.3 . . ?
O6B C38B H38B 110.3 . . ?
O6B C38B C39B 107.1(8) . . ?
H38A C38B H38B 108.6 . . ?
C39B C38B H38A 110.3 . . ?
C39B C38B H38B 110.3 . . ?
C38B C39B H39A 109.6 . . ?
C38B C39B H39B 109.6 . . ?
C38B C39B C40B 110.3(9) . . ?
H39A C39B H39B 108.1 . . ?
C40B C39B H39A 109.6 . . ?
C40B C39B H39B 109.6 . . ?
H41A C41B H41B 109.5 . . ?
H41A C41B H41C 109.5 . . ?
H41B C41B H41C 109.5 . . ?
C40B C41B H41A 109.5 . . ?
C40B C41B H41B 109.5 . . ?
C40B C41B H41C 109.5 . . ?
O7B C19B C20B 116.3(9) . . ?
O8B C19B O7B 126.2(10) . . ?
O8B C19B C20B 117.4(11) . . ?
C25B C20B C19B 119.2(9) . . ?
C21B C20B C19B 120.9(11) . . ?
C21B C20B C25B 119.9(10) . . ?
C20B C25B H25B 119.4 . . ?
C20B C25B C24B 121.3(11) . . ?
C24B C25B H25B 119.4 . . ?
C25B C24B H24B 121.3 . . ?
C23B C24B C25B 117.4(13) . . ?
C23B C24B H24B 121.3 . . ?
C24B C23B H23B 119.5 . . ?
C22B C23B C24B 121.1(11) . . ?
C22B C23B H23B 119.5 . . ?
C23B C22B Cl1B 118.8(10) . . ?
C21B C22B Cl1B 121.0(11) . . ?
C21B C22B C23B 120.2(10) . . ?
C20B C21B C22B 120.1(11) . . ?
C20B C21B H21B 119.9 . . ?
C22B C21B H21B 119.9 . . ?
O3A C36A H36A 110.9 . . ?
O3A C36A H36B 110.9 . . ?
O3A C36A C37A 104.3(10) . . ?
H36A C36A H36B 108.9 . . ?
C37A C36A H36A 110.9 . . ?
C37A C36A H36B 110.9 . . ?
C36A C37A H37A 108.7 . . ?
C36A C37A H37B 108.7 . . ?
C36A C37A H37C 109.5 . . ?
C36A C37A H37D 109.5 . . ?
H37A C37A H37B 107.6 . . ?
H37C C37A H37D 108.1 . . ?
C41A C37A C36A 114.3(13) . . ?
C41A C37A H37A 108.7 . . ?
C41A C37A H37B 108.7 . . ?
C38A C37A C36A 110.6(12) . . ?
C38A C37A H37C 109.5 . . ?
C38A C37A H37D 109.5 . . ?
O3B C70 H70A 108.9 . . ?
O3B C70 H70B 108.9 . . ?
H70A C70 H70B 107.7 . . ?
C71 C70 O3B 113.2(11) . . ?
C71 C70 H70A 108.9 . . ?
C71 C70 H70B 108.9 . . ?
C70 C71 H71A 108.5 . . ?
C70 C71 H71B 108.5 . . ?
C70 C71 C72 115.2(12) . . ?
H71A C71 H71B 107.5 . . ?
C72 C71 H71A 108.5 . . ?
C72 C71 H71B 108.5 . . ?
C71 C72 H72A 110.0 . . ?
C71 C72 H72B 110.0 . . ?
H72A C72 H72B 108.3 . . ?
C73 C72 C71 108.7(12) . . ?
C73 C72 H72A 110.0 . . ?
C73 C72 H72B 110.0 . . ?
C72 C73 H73A 109.5 . . ?
C72 C73 H73B 109.5 . . ?
C72 C73 H73C 109.5 . . ?
H73A C73 H73B 109.5 . . ?
H73A C73 H73C 109.5 . . ?
H73B C73 H73C 109.5 . . ?
H74A C74 H74B 108.0 . . ?
C75 C74 H74A 109.5 . . ?
C75 C74 H74B 109.5 . . ?
C76 C74 H74A 109.5 . . ?
C76 C74 H74B 109.5 . . ?
C76 C74 C75 110.9(10) . . ?
O4B C75 C74 107.1(9) . . ?
O4B C75 H75A 110.3 . . ?
O4B C75 H75B 110.3 . . ?
C74 C75 H75A 110.3 . . ?
C74 C75 H75B 110.3 . . ?
H75A C75 H75B 108.6 . . ?
C74 C76 H76A 106.5 . . ?
C74 C76 H76B 106.5 . . ?
C74 C76 H76C 107.9 . . ?
C74 C76 H76D 107.9 . . ?
H76A C76 H76B 106.5 . . ?
H76C C76 H76D 107.2 . . ?
C6 C76 C74 123.3(18) . . ?
C6 C76 H76A 106.5 . . ?
C6 C76 H76B 106.5 . . ?
C22 C76 C74 117.8(16) . . ?
C22 C76 H76C 107.9 . . ?
C22 C76 H76D 107.9 . . ?
O5B C42B H42A 109.0 . . ?
O5B C42B H42B 109.0 . . ?
O5B C42B C43B 113.0(10) . . ?
H42A C42B H42B 107.8 . . ?
C43B C42B H42A 109.0 . . ?
C43B C42B H42B 109.0 . . ?
C42B C43B H43A 106.4 . . ?
C42B C43B H43B 106.4 . . ?
H43A C43B H43B 106.5 . . ?
C44B C43B C42B 123.7(14) . . ?
C44B C43B H43A 106.4 . . ?
C44B C43B H43B 106.4 . . ?
C43B C44B H44A 107.1 . . ?
C43B C44B H44B 107.1 . . ?
C43B C44B C45B 120.9(15) . . ?
H44A C44B H44B 106.8 . . ?
C45B C44B H44A 107.1 . . ?
C45B C44B H44B 107.1 . . ?
C44B C45B H45A 109.5 . . ?
C44B C45B H45B 109.5 . . ?
C44B C45B H45C 109.5 . . ?
H45A C45B H45B 109.5 . . ?
H45A C45B H45C 109.5 . . ?
H45B C45B H45C 109.5 . . ?
C4A C3A C2A 121.5(7) . . ?
C4A C3A C11A 120.6(7) . . ?
C11A C3A C2A 117.9(8) . . ?
O4A C12A C13A 124.6(7) . . ?
O4A C12A C11A 117.7(9) . . ?
C11A C12A C13A 117.2(8) . . ?
O2A C16A C17A 113.1(8) . . ?
C15A C16A O2A 125.5(8) . . ?
C15A C16A C17A 121.3(9) . . ?
C13B C14B C4B 121.9(10) . . ?
C13B C14B H14B 119.1 . . ?
C4B C14B H14B 119.1 . . ?
O1B C17B C16B 114.2(8) . . ?
O1B C17B C18B 125.9(9) . . ?
C18B C17B C16B 119.9(10) . . ?
C7B C1B C6B 125.3(9) . . ?
C2B C1B C6B 117.3(8) . . ?
C2B C1B C7B 117.4(8) . . ?
O5B C9B C8B 122.8(8) . . ?
C10B C9B O5B 119.7(9) . . ?
C10B C9B C8B 117.4(8) . . ?
O1B C26B C27B 107.8(7) . . ?
O1B C26B H26A 110.1 . . ?
O1B C26B H26B 110.1 . . ?
C27B C26B H26A 110.1 . . ?
C27B C26B H26B 110.1 . . ?
H26A C26B H26B 108.5 . . ?
C28B C29B H29A 109.5 . . ?
C28B C29B H29B 109.5 . . ?
C28B C29B H29C 109.5 . . ?
H29A C29B H29B 109.5 . . ?
H29A C29B H29C 109.5 . . ?
H29B C29B H29C 109.5 . . ?
O2A C59B H59A 111.4 . . ?
O2A C59B H59B 111.4 . . ?
O2A C59B H59C 110.0 . . ?
O2A C59B H59D 110.0 . . ?
O2A C59B C63B 102.0(16) . . ?
O2A C59B C60B 108.3(12) . . ?
H59A C59B H59B 109.2 . . ?
H59C C59B H59D 108.4 . . ?
C63B C59B H59A 111.4 . . ?
C63B C59B H59B 111.4 . . ?
C60B C59B H59C 110.0 . . ?
C60B C59B H59D 110.0 . . ?
C57B C58B H58A 109.5 . . ?
C57B C58B H58B 109.5 . . ?
C57B C58B H58C 109.5 . . ?
H58A C58B H58B 109.5 . . ?
H58A C58B H58C 109.5 . . ?
H58B C58B H58C 109.5 . . ?
C52B C53B H53A 108.8 . . ?
C52B C53B H53B 108.8 . . ?
C52B C53B C54B 113.9(10) . . ?
H53A C53B H53B 107.7 . . ?
C54B C53B H53A 108.8 . . ?
C54B C53B H53B 108.8 . . ?
C53B C54B H54A 109.5 . . ?
C53B C54B H54B 109.5 . . ?
C53B C54B H54C 109.5 . . ?
H54A C54B H54B 109.5 . . ?
H54A C54B H54C 109.5 . . ?
H54B C54B H54C 109.5 . . ?
O5A C46B C47B 107.8(7) . . ?
O5A C46B H46A 110.1 . . ?
O5A C46B H46B 110.1 . . ?
C47B C46B H46A 110.1 . . ?
C47B C46B H46B 110.1 . . ?
H46A C46B H46B 108.5 . . ?
C47B C48B H48C 108.0 . . ?
C47B C48B H48D 108.0 . . ?
C47B C48B H48A 104.4 . . ?
C47B C48B H48B 104.4 . . ?
H48C C48B H48D 107.2 . . ?
H48A C48B H48B 105.6 . . ?
C50B C48B C47B 131(2) . . ?
C50B C48B H48A 104.4 . . ?
C50B C48B H48B 104.4 . . ?
C49B C48B C47B 117.3(13) . . ?
C49B C48B H48C 108.0 . . ?
C49B C48B H48D 108.0 . . ?
C33A C34A H34A 111.3 . . ?
C33A C34A H34B 111.3 . . ?
C33A C34A C35A 102.2(18) . . ?
H34A C34A H34B 109.2 . . ?
C35A C34A H34A 111.3 . . ?
C35A C34A H34B 111.3 . . ?
C34A C35A H35A 109.5 . . ?
C34A C35A H35B 109.5 . . ?
C34A C35A H35C 109.5 . . ?
H35A C35A H35B 109.5 . . ?
H35A C35A H35C 109.5 . . ?
H35B C35A H35C 109.5 . . ?
C39B C40B C41B 111.3(10) . . ?
C39B C40B H40A 109.4 . . ?
C39B C40B H40B 109.4 . . ?
C41B C40B H40A 109.4 . . ?
C41B C40B H40B 109.4 . . ?
H40A C40B H40B 108.0 . . ?
O7A C1A' C2A' 121.0(12) . . ?
O1A' C1A' O7A 119.4(14) . . ?
O1A' C1A' C2A' 119.6(15) . . ?
C3A' C2A' C1A' 122.7(8) . . ?
C3A' C2A' C8A' 120.0 . . ?
C8A' C2A' C1A' 117.3(8) . . ?
C2A' C3A' H3A' 120.0 . . ?
C4A' C3A' C2A' 120.0 . . ?
C4A' C3A' H3A' 120.0 . . ?
C3A' C4A' H4A' 120.0 . . ?
C3A' C4A' C5A' 120.0 . . ?
C5A' C4A' H4A' 120.0 . . ?
C4A' C5A' H5A' 120.0 . . ?
C6A' C5A' C4A' 120.0 . . ?
C6A' C5A' H5A' 120.0 . . ?
C5A' C6A' Cl1A 118.1(7) . . ?
C8A' C6A' Cl1A 121.9(7) . . ?
C8A' C6A' C5A' 120.0 . . ?
C2A' C8A' H8A' 120.0 . . ?
C6A' C8A' C2A' 120.0 . . ?
C6A' C8A' H8A' 120.0 . . ?
C59B C63B H63A 111.6 . . ?
C59B C63B H63B 111.6 . . ?
H63A C63B H63B 109.4 . . ?
C64B C63B C59B 101(2) . . ?
C64B C63B H63A 111.6 . . ?
C64B C63B H63B 111.6 . . ?
C63B C64B H64A 109.1 . . ?
C63B C64B H64B 109.1 . . ?
C63B C64B C65B 113(2) . . ?
H64A C64B H64B 107.8 . . ?
C65B C64B H64A 109.1 . . ?
C65B C64B H64B 109.1 . . ?
C64B C65B H65A 109.4 . . ?
C64B C65B H65B 110.1 . . ?
C64B C65B H65C 108.9 . . ?
H65A C65B H65B 109.5 . . ?
H65A C65B H65C 109.5 . . ?
H65B C65B H65C 109.5 . . ?
O2B C34B H34C 114.8 . . ?
O2B C34B H34D 114.8 . . ?
O2B C34B C35B 83.0(19) . . ?
H34C C34B H34D 111.9 . . ?
C35B C34B H34C 114.8 . . ?
C35B C34B H34D 114.8 . . ?
C34B C35B H35D 107.4 . . ?
C34B C35B H35E 107.4 . . ?
H35D C35B H35E 106.9 . . ?
C36B C35B C34B 120(3) . . ?
C36B C35B H35D 107.4 . . ?
C36B C35B H35E 107.4 . . ?
C35B C36B H36C 109.1 . . ?
C35B C36B H36D 109.1 . . ?
C35B C36B C37B 112.4(18) . . ?
H36C C36B H36D 107.9 . . ?
C37B C36B H36C 109.1 . . ?
C37B C36B H36D 109.1 . . ?
C36B C37B H37E 109.8 . . ?
C36B C37B H37F 109.4 . . ?
C36B C37B H37G 109.2 . . ?
H37E C37B H37F 109.5 . . ?
H37E C37B H37G 109.5 . . ?
H37F C37B H37G 109.5 . . ?
C37A C41A H41D 109.5 . . ?
C37A C41A H41E 109.5 . . ?
C37A C41A C40A 110.9(15) . . ?
H41D C41A H41E 108.0 . . ?
C40A C41A H41D 109.5 . . ?
C40A C41A H41E 109.5 . . ?
C41A C40A H40C 109.5 . . ?
C41A C40A H40D 109.5 . . ?
C41A C40A H40E 109.5 . . ?
H40C C40A H40D 109.5 . . ?
H40C C40A H40E 109.5 . . ?
H40D C40A H40E 109.5 . . ?
C48B C50B H50A 109.5 . . ?
C48B C50B H50B 109.5 . . ?
C48B C50B H50C 109.5 . . ?
H50A C50B H50B 109.5 . . ?
H50A C50B H50C 109.5 . . ?
H50B C50B H50C 109.5 . . ?
C76 C6 H6A 109.5 . . ?
C76 C6 H6B 109.5 . . ?
C76 C6 H6C 109.5 . . ?
H6A C6 H6B 109.5 . . ?
H6A C6 H6C 109.5 . . ?
H6B C6 H6C 109.5 . . ?
O7A C1B' C2B' 109(2) . . ?
O1B' C1B' O7A 134(2) . . ?
O1B' C1B' C2B' 117(3) . . ?
C3B' C2B' C1B' 121.3(15) . . ?
C3B' C2B' C7B' 120.0 . . ?
C7B' C2B' C1B' 118.7(15) . . ?
C2B' C3B' H3B' 120.0 . . ?
C4B' C3B' C2B' 120.0 . . ?
C4B' C3B' H3B' 120.0 . . ?
C3B' C4B' H4B' 120.0 . . ?
C3B' C4B' C5B' 120.0 . . ?
C5B' C4B' H4B' 120.0 . . ?
C4B' C5B' H5B' 120.0 . . ?
C6B' C5B' C4B' 120.0 . . ?
C6B' C5B' H5B' 120.0 . . ?
C5B' C6B' Cl1 121.3(11) . . ?
C5B' C6B' C7B' 120.0 . . ?
C7B' C6B' Cl1 118.7(11) . . ?
C2B' C7B' H7B' 120.0 . . ?
C6B' C7B' C2B' 120.0 . . ?
C6B' C7B' H7B' 120.0 . . ?
C59B C60B H60A 109.3 . . ?
C59B C60B H60B 109.3 . . ?
C59B C60B C61B 111.4(14) . . ?
H60A C60B H60B 108.0 . . ?
C61B C60B H60A 109.3 . . ?
C61B C60B H60B 109.3 . . ?
C60B C61B H61A 110.8 . . ?
C60B C61B H61B 110.8 . . ?
C60B C61B C62B 104.8(16) . . ?
H61A C61B H61B 108.9 . . ?
C62B C61B H61A 110.8 . . ?
C62B C61B H61B 110.8 . . ?
C61B C62B H62A 109.5 . . ?
C61B C62B H62B 109.5 . . ?
C61B C62B H62C 109.5 . . ?
H62A C62B H62B 109.5 . . ?
H62A C62B H62C 109.5 . . ?
H62B C62B H62C 109.5 . . ?
O2B C30B H30A 110.1 . . ?
O2B C30B H30B 110.1 . . ?
O2B C30B C8 108.1(17) . . ?
H30A C30B H30B 108.4 . . ?
C8 C30B H30A 110.1 . . ?
C8 C30B H30B 110.1 . . ?
C30B C8 H8A 110.2 . . ?
C30B C8 H8B 110.2 . . ?
H8A C8 H8B 108.5 . . ?
C32B C8 C30B 107(2) . . ?
C32B C8 H8A 110.2 . . ?
C32B C8 H8B 110.2 . . ?
C8 C32B H32C 107.3 . . ?
C8 C32B H32D 107.3 . . ?
C8 C32B C33B 120(3) . . ?
H32C C32B H32D 106.9 . . ?
C33B C32B H32C 107.3 . . ?
C33B C32B H32D 107.3 . . ?
C32B C33B H33C 112.9 . . ?
C32B C33B H33D 107.3 . . ?
C32B C33B H33E 108.1 . . ?
H33C C33B H33D 109.5 . . ?
H33C C33B H33E 109.5 . . ?
H33D C33B H33E 109.5 . . ?
C37A C38A H38C 106.4 . . ?
C37A C38A H38D 106.4 . . ?
C37A C38A C39A 124(2) . . ?
H38C C38A H38D 106.5 . . ?
C39A C38A H38C 106.4 . . ?
C39A C38A H38D 106.4 . . ?
C38A C39A H39C 109.5 . . ?
C38A C39A H39D 109.5 . . ?
C38A C39A H39E 109.5 . . ?
H39C C39A H39D 109.5 . . ?
H39C C39A H39E 109.5 . . ?
H39D C39A H39E 109.5 . . ?
C48B C49B H49A 109.5 . . ?
C48B C49B H49B 109.5 . . ?
C48B C49B H49C 109.5 . . ?
H49A C49B H49B 109.5 . . ?
H49A C49B H49C 109.5 . . ?
H49B C49B H49C 109.5 . . ?
C76 C22 H22A 109.5 . . ?
C76 C22 H22B 109.5 . . ?
C76 C22 H22C 109.5 . . ?
H22A C22 H22B 109.5 . . ?
H22A C22 H22C 109.5 . . ?
H22B C22 H22C 109.5 . . ?

loop_
_geom_bond_atom_site_label_1
_geom_bond_atom_site_label_2
_geom_bond_distance
_geom_bond_site_symmetry_2
_geom_bond_publ_flag
Te1B O1 1.988(6) . ?
Te1B O7B 2.284(6) . ?
Te1B C11B 2.096(9) . ?
Te1B C10B 2.112(10) . ?
Te1A O1 1.949(6) . ?
Te1A O7A 2.332(6) . ?
Te1A C10A 2.102(8) . ?
Te1A C11A 2.085(9) . ?
Cl1B C22B 1.710(11) . ?
O7B C19B 1.258(12) . ?
O8B C19B 1.251(11) . ?
O7A C1A' 1.340(19) . ?
O7A C1B' 1.26(3) . ?
O4A C32A 1.471(14) . ?
O4A C12A 1.371(11) . ?
O3A C13A 1.355(10) . ?
O3A C36A 1.413(11) . ?
O2A C16A 1.382(11) . ?
O2A C59B 1.425(11) . ?
O1A C17A 1.369(10) . ?
O1A C55B 1.429(9) . ?
O6A C8A 1.359(8) . ?
O6A C51B 1.428(9) . ?
O5A C9A 1.373(9) . ?
O5A C46B 1.445(9) . ?
O3B C13B 1.369(11) . ?
O3B C70 1.447(13) . ?
O4B C12B 1.358(11) . ?
O4B C75 1.383(12) . ?
O2B C16B 1.355(11) . ?
O2B C34B 1.338(14) . ?
O2B C30B 1.359(14) . ?
O1B C17B 1.361(12) . ?
O1B C26B 1.426(11) . ?
O6B C8B 1.365(11) . ?
O6B C38B 1.419(11) . ?
O5B C42B 1.429(12) . ?
O5B C9B 1.377(10) . ?
C17A C18A 1.366(11) . ?
C17A C16A 1.413(11) . ?
C15A H15A 0.9500 . ?
C15A C5A 1.405(12) . ?
C15A C16A 1.342(13) . ?
C5A C6A 1.425(10) . ?
C5A C4A 1.477(11) . ?
C6A C18A 1.409(10) . ?
C6A C1A 1.459(10) . ?
C18A H18A 0.9500 . ?
C1A C7A 1.420(9) . ?
C1A C2A 1.379(10) . ?
C7A H7A 0.9500 . ?
C7A C8A 1.371(10) . ?
C8A C9A 1.425(10) . ?
C9A C10A 1.350(10) . ?
C10A C2A 1.414(11) . ?
C2A C3A 1.445(10) . ?
C4A C14A 1.411(11) . ?
C4A C3A 1.387(11) . ?
C14A H14A 0.9500 . ?
C14A C13A 1.360(13) . ?
C13A C12A 1.418(14) . ?
C11A C3A 1.408(11) . ?
C11A C12A 1.384(11) . ?
C11B C12B 1.360(12) . ?
C11B C3B 1.403(13) . ?
C12B C13B 1.413(13) . ?
C13B C14B 1.389(14) . ?
C4B C3B 1.387(12) . ?
C4B C5B 1.463(14) . ?
C4B C14B 1.400(13) . ?
C3B C2B 1.441(12) . ?
C5B C15B 1.403(13) . ?
C5B C6B 1.406(13) . ?
C15B H15B 0.9500 . ?
C15B C16B 1.370(15) . ?
C16B C17B 1.389(13) . ?
C18B H18B 0.9500 . ?
C18B C6B 1.402(13) . ?
C18B C17B 1.387(12) . ?
C6B C1B 1.480(12) . ?
C7B H7B 0.9500 . ?
C7B C8B 1.373(12) . ?
C7B C1B 1.407(12) . ?
C8B C9B 1.417(13) . ?
C10B C2B 1.411(12) . ?
C10B C9B 1.344(12) . ?
C2B C1B 1.372(13) . ?
C27B H27A 0.9900 . ?
C27B H27B 0.9900 . ?
C27B C28B 1.472(14) . ?
C27B C26B 1.495(13) . ?
C28B H28A 0.9900 . ?
C28B H28B 0.9900 . ?
C28B C29B 1.510(16) . ?
C55B H55A 0.9900 . ?
C55B H55B 0.9900 . ?
C55B C56B 1.503(9) . ?
C56B H56A 0.9900 . ?
C56B H56B 0.9900 . ?
C56B C57B 1.510(10) . ?
C57B H57A 0.9900 . ?
C57B H57B 0.9900 . ?
C57B C58B 1.516(11) . ?
C51B H51A 0.9900 . ?
C51B H51B 0.9900 . ?
C51B C52B 1.515(11) . ?
C52B H52A 0.9900 . ?
C52B H52B 0.9900 . ?
C52B C53B 1.515(13) . ?
C47B H47A 0.9900 . ?
C47B H47B 0.9900 . ?
C47B C46B 1.511(12) . ?
C47B C48B 1.475(15) . ?
C32A H32A 0.9900 . ?
C32A H32B 0.9900 . ?
C32A C33A 1.514(18) . ?
C33A H33A 0.9900 . ?
C33A H33B 0.9900 . ?
C33A C34A 1.484(16) . ?
C38B H38A 0.9900 . ?
C38B H38B 0.9900 . ?
C38B C39B 1.515(12) . ?
C39B H39A 0.9900 . ?
C39B H39B 0.9900 . ?
C39B C40B 1.515(14) . ?
C41B H41A 0.9800 . ?
C41B H41B 0.9800 . ?
C41B H41C 0.9800 . ?
C41B C40B 1.568(14) . ?
C19B C20B 1.517(13) . ?
C20B C25B 1.382(15) . ?
C20B C21B 1.358(13) . ?
C25B H25B 0.9500 . ?
C25B C24B 1.395(15) . ?
C24B H24B 0.9500 . ?
C24B C23B 1.384(16) . ?
C23B H23B 0.9500 . ?
C23B C22B 1.378(17) . ?
C22B C21B 1.373(14) . ?
C21B H21B 0.9500 . ?
C36A H36A 0.9900 . ?
C36A H36B 0.9900 . ?
C36A C37A 1.515(13) . ?
C37A H37A 0.9900 . ?
C37A H37B 0.9900 . ?
C37A H37C 0.9900 . ?
C37A H37D 0.9900 . ?
C37A C41A 1.486(14) . ?
C37A C38A 1.490(14) . ?
C70 H70A 0.9900 . ?
C70 H70B 0.9900 . ?
C70 C71 1.427(15) . ?
C71 H71A 0.9900 . ?
C71 H71B 0.9900 . ?
C71 C72 1.574(17) . ?
C72 H72A 0.9900 . ?
C72 H72B 0.9900 . ?
C72 C73 1.542(18) . ?
C73 H73A 0.9800 . ?
C73 H73B 0.9800 . ?
C73 H73C 0.9800 . ?
C74 H74A 0.9900 . ?
C74 H74B 0.9900 . ?
C74 C75 1.546(15) . ?
C74 C76 1.475(17) . ?
C75 H75A 0.9900 . ?
C75 H75B 0.9900 . ?
C76 H76A 0.9900 . ?
C76 H76B 0.9900 . ?
C76 H76C 0.9900 . ?
C76 H76D 0.9900 . ?
C76 C6 1.431(14) . ?
C76 C22 1.450(14) . ?
C42B H42A 0.9900 . ?
C42B H42B 0.9900 . ?
C42B C43B 1.440(15) . ?
C43B H43A 0.9900 . ?
C43B H43B 0.9900 . ?
C43B C44B 1.419(17) . ?
C44B H44A 0.9900 . ?
C44B H44B 0.9900 . ?
C44B C45B 1.449(17) . ?
C45B H45A 0.9800 . ?
C45B H45B 0.9800 . ?
C45B H45C 0.9800 . ?
C14B H14B 0.9500 . ?
C26B H26A 0.9900 . ?
C26B H26B 0.9900 . ?
C29B H29A 0.9800 . ?
C29B H29B 0.9800 . ?
C29B H29C 0.9800 . ?
C59B H59A 0.9900 . ?
C59B H59B 0.9900 . ?
C59B H59C 0.9900 . ?
C59B H59D 0.9900 . ?
C59B C63B 1.69(4) . ?
C59B C60B 1.479(16) . ?
C58B H58A 0.9800 . ?
C58B H58B 0.9800 . ?
C58B H58C 0.9800 . ?
C53B H53A 0.9900 . ?
C53B H53B 0.9900 . ?
C53B C54B 1.529(14) . ?
C54B H54A 0.9800 . ?
C54B H54B 0.9800 . ?
C54B H54C 0.9800 . ?
C46B H46A 0.9900 . ?
C46B H46B 0.9900 . ?
C48B H48C 0.9900 . ?
C48B H48D 0.9900 . ?
C48B H48A 0.9900 . ?
C48B H48B 0.9900 . ?
C48B C50B 1.454(19) . ?
C48B C49B 1.469(15) . ?
C34A H34A 0.9900 . ?
C34A H34B 0.9900 . ?
C34A C35A 1.71(3) . ?
C35A H35A 0.9800 . ?
C35A H35B 0.9800 . ?
C35A H35C 0.9800 . ?
C40B H40A 0.9900 . ?
C40B H40B 0.9900 . ?
Cl1A C6A' 1.674(9) . ?
O1A' C1A' 1.202(19) . ?
C1A' C2A' 1.502(16) . ?
C2A' C3A' 1.3900 . ?
C2A' C8A' 1.3900 . ?
C3A' H3A' 0.9500 . ?
C3A' C4A' 1.3900 . ?
C4A' H4A' 0.9500 . ?
C4A' C5A' 1.3900 . ?
C5A' H5A' 0.9500 . ?
C5A' C6A' 1.3900 . ?
C6A' C8A' 1.3900 . ?
C8A' H8A' 0.9500 . ?
C63B H63A 0.9900 . ?
C63B H63B 0.9900 . ?
C63B C64B 1.478(19) . ?
C64B H64A 0.9900 . ?
C64B H64B 0.9900 . ?
C64B C65B 1.50(2) . ?
C65B H65A 0.9801 . ?
C65B H65B 0.9798 . ?
C65B H65C 0.9799 . ?
C34B H34C 0.9900 . ?
C34B H34D 0.9900 . ?
C34B C35B 1.645(19) . ?
C35B H35D 0.9900 . ?
C35B H35E 0.9900 . ?
C35B C36B 1.531(17) . ?
C36B H36C 0.9900 . ?
C36B H36D 0.9900 . ?
C36B C37B 1.540(19) . ?
C37B H37E 0.9797 . ?
C37B H37F 0.9800 . ?
C37B H37G 0.9799 . ?
C41A H41D 0.9900 . ?
C41A H41E 0.9900 . ?
C41A C40A 1.513(15) . ?
C40A H40C 0.9800 . ?
C40A H40D 0.9800 . ?
C40A H40E 0.9800 . ?
C50B H50A 0.9800 . ?
C50B H50B 0.9800 . ?
C50B H50C 0.9800 . ?
C6 H6A 0.9800 . ?
C6 H6B 0.9800 . ?
C6 H6C 0.9800 . ?
Cl1 C6B' 1.706(14) . ?
O1B' C1B' 1.24(4) . ?
C1B' C2B' 1.52(3) . ?
C2B' C3B' 1.3900 . ?
C2B' C7B' 1.3900 . ?
C3B' H3B' 0.9500 . ?
C3B' C4B' 1.3900 . ?
C4B' H4B' 0.9500 . ?
C4B' C5B' 1.3900 . ?
C5B' H5B' 0.9500 . ?
C5B' C6B' 1.3900 . ?
C6B' C7B' 1.3900 . ?
C7B' H7B' 0.9500 . ?
C60B H60A 0.9900 . ?
C60B H60B 0.9900 . ?
C60B C61B 1.521(16) . ?
C61B H61A 0.9900 . ?
C61B H61B 0.9900 . ?
C61B C62B 1.531(14) . ?
C62B H62A 0.9800 . ?
C62B H62B 0.9800 . ?
C62B H62C 0.9800 . ?
C30B H30A 0.9900 . ?
C30B H30B 0.9900 . ?
C30B C8 1.637(18) . ?
C8 H8A 0.9900 . ?
C8 H8B 0.9900 . ?
C8 C32B 1.58(2) . ?
C32B H32C 0.9900 . ?
C32B H32D 0.9900 . ?
C32B C33B 1.583(19) . ?
C33B H33C 0.9801 . ?
C33B H33D 0.9801 . ?
C33B H33E 0.9800 . ?
C38A H38C 0.9900 . ?
C38A H38D 0.9900 . ?
C38A C39A 1.518(15) . ?
C39A H39C 0.9800 . ?
C39A H39D 0.9800 . ?
C39A H39E 0.9800 . ?
C49B H49A 0.9800 . ?
C49B H49B 0.9800 . ?
C49B H49C 0.9800 . ?
C22 H22A 0.9800 . ?
C22 H22B 0.9800 . ?
C22 H22C 0.9800 . ?

loop_
_geom_torsion_atom_site_label_1
_geom_torsion_atom_site_label_2
_geom_torsion_atom_site_label_3
_geom_torsion_atom_site_label_4
_geom_torsion
_geom_torsion_site_symmetry_1
_geom_torsion_site_symmetry_2
_geom_torsion_site_symmetry_3
_geom_torsion_site_symmetry_4
_geom_torsion_publ_flag
Te1B O7B C19B O8B 10.8(12) . . . . ?
Te1B O7B C19B C20B -167.1(6) . . . . ?
Te1B C11B C12B O4B 11.3(12) . . . . ?
Te1B C11B C12B C13B -173.2(7) . . . . ?
Te1B C11B C3B C4B 175.7(7) . . . . ?
Te1B C11B C3B C2B -4.9(10) . . . . ?
Te1B C10B C2B C3B 3.3(10) . . . . ?
Te1B C10B C2B C1B -177.7(6) . . . . ?
Te1B C10B C9B O5B 2.2(12) . . . . ?
Te1B C10B C9B C8B 177.6(6) . . . . ?
Te1A O7A C1A' O1A' 13(2) . . . . ?
Te1A O7A C1A' C2A' -165.1(12) . . . . ?
Te1A O7A C1B' O1B' 7(4) . . . . ?
Te1A O7A C1B' C2B' -170(2) . . . . ?
Te1A C10A C2A C1A -178.9(5) . . . . ?
Te1A C10A C2A C3A 3.2(8) . . . . ?
Te1A C11A C3A C2A -2.8(9) . . . . ?
Te1A C11A C3A C4A 178.5(6) . . . . ?
Te1A C11A C12A O4A 8.1(13) . . . . ?
Te1A C11A C12A C13A -179.2(7) . . . . ?
Cl1B C22B C21B C20B -179.8(8) . . . . ?
O7B C19B C20B C25B -176.4(9) . . . . ?
O7B C19B C20B C21B 2.8(13) . . . . ?
O8B C19B C20B C25B 5.5(14) . . . . ?
O8B C19B C20B C21B -175.4(9) . . . . ?
O7A C1A' C2A' C3A' 0(2) . . . . ?
O7A C1A' C2A' C8A' 178.4(13) . . . . ?
O7A C1B' C2B' C3B' 4(3) . . . . ?
O7A C1B' C2B' C7B' -173(2) . . . . ?
O4A C32A C33A C34A -82(2) . . . . ?
O3A C13A C12A O4A -6.9(15) . . . . ?
O3A C13A C12A C11A -179.0(8) . . . . ?
O3A C36A C37A C41A -150.2(14) . . . . ?
O3A C36A C37A C38A -93.3(16) . . . . ?
O2A C59B C63B C64B -83(3) . . . . ?
O2A C59B C60B C61B 178.9(16) . . . . ?
O1A C17A C18A C6A -178.7(7) . . . . ?
O1A C17A C16A O2A -1.7(12) . . . . ?
O1A C17A C16A C15A 175.9(8) . . . . ?
O1A C55B C56B C57B 176.6(7) . . . . ?
O6A C8A C9A O5A -4.0(9) . . . . ?
O6A C8A C9A C10A 179.5(6) . . . . ?
O6A C51B C52B C53B 177.7(7) . . . . ?
O5A C9A C10A Te1A 4.5(9) . . . . ?
O5A C9A C10A C2A -178.1(6) . . . . ?
O3B C13B C14B C4B 179.4(8) . . . . ?
O3B C70 C71 C72 176.6(10) . . . . ?
O4B C12B C13B O3B -6.7(14) . . . . ?
O4B C12B C13B C14B 172.5(8) . . . . ?
O2B C16B C17B O1B 4.9(15) . . . . ?
O2B C16B C17B C18B -175.1(10) . . . . ?
O2B C34B C35B C36B -84(3) . . . . ?
O2B C30B C8 C32B -18(4) . . . . ?
O6B C8B C9B O5B -3.1(13) . . . . ?
O6B C8B C9B C10B -178.4(8) . . . . ?
O6B C38B C39B C40B 178.9(9) . . . . ?
O5B C42B C43B C44B 54(2) . . . . ?
C17A O1A C55B C56B 176.0(7) . . . . ?
C15A C5A C6A C18A -1.9(11) . . . . ?
C15A C5A C6A C1A 179.2(7) . . . . ?
C15A C5A C4A C14A -3.7(13) . . . . ?
C15A C5A C4A C3A 177.2(8) . . . . ?
C5A C15A C16A O2A -178.8(9) . . . . ?
C5A C15A C16A C17A 3.9(15) . . . . ?
C5A C6A C18A C17A 1.4(10) . . . . ?
C5A C6A C1A C7A -175.1(6) . . . . ?
C5A C6A C1A C2A 4.9(10) . . . . ?
C5A C4A C14A C13A 179.6(9) . . . . ?
C5A C4A C3A C2A 2.2(11) . . . . ?
C5A C4A C3A C11A -179.1(7) . . . . ?
C6A C5A C4A C14A 177.8(8) . . . . ?
C6A C5A C4A C3A -1.3(11) . . . . ?
C6A C1A C7A C8A 178.8(6) . . . . ?
C6A C1A C2A C10A 178.1(6) . . . . ?
C6A C1A C2A C3A -4.1(10) . . . . ?
C18A C17A C16A O2A 178.0(8) . . . . ?
C18A C17A C16A C15A -4.3(14) . . . . ?
C18A C6A C1A C7A 6.1(10) . . . . ?
C18A C6A C1A C2A -173.9(6) . . . . ?
C1A C6A C18A C17A -179.7(7) . . . . ?
C1A C7A C8A O6A -178.3(6) . . . . ?
C1A C7A C8A C9A 2.9(10) . . . . ?
C1A C2A C3A C4A 0.6(11) . . . . ?
C1A C2A C3A C11A -178.2(7) . . . . ?
C7A C1A C2A C10A -1.9(10) . . . . ?
C7A C1A C2A C3A 175.9(6) . . . . ?
C7A C8A C9A O5A 174.9(6) . . . . ?
C7A C8A C9A C10A -1.5(10) . . . . ?
C8A O6A C51B C52B -179.3(6) . . . . ?
C8A C9A C10A Te1A -179.0(5) . . . . ?
C8A C9A C10A C2A -1.6(10) . . . . ?
C9A O5A C46B C47B -165.7(7) . . . . ?
C9A C10A C2A C1A 3.3(10) . . . . ?
C9A C10A C2A C3A -174.6(6) . . . . ?
C10A C2A C3A C4A 178.4(7) . . . . ?
C10A C2A C3A C11A -0.3(10) . . . . ?
C2A C1A C7A C8A -1.1(10) . . . . ?
C4A C5A C6A C18A 176.6(7) . . . . ?
C4A C5A C6A C1A -2.2(11) . . . . ?
C4A C14A C13A O3A 179.2(9) . . . . ?
C4A C14A C13A C12A 0.6(15) . . . . ?
C14A C4A C3A C2A -177.0(7) . . . . ?
C14A C4A C3A C11A 1.7(12) . . . . ?
C14A C13A C12A O4A 171.8(10) . . . . ?
C14A C13A C12A C11A -0.2(15) . . . . ?
C13A O3A C36A C37A 175.9(9) . . . . ?
C11B C12B C13B O3B 178.2(8) . . . . ?
C11B C12B C13B C14B -2.6(14) . . . . ?
C11B C3B C2B C10B 1.1(12) . . . . ?
C11B C3B C2B C1B -177.9(8) . . . . ?
C12B O4B C75 C74 161.0(8) . . . . ?
C12B C11B C3B C4B -1.1(14) . . . . ?
C12B C11B C3B C2B 178.2(8) . . . . ?
C12B C13B C14B C4B 0.2(14) . . . . ?
C13B O3B C70 C71 174.0(9) . . . . ?
C4B C3B C2B C10B -179.6(8) . . . . ?
C4B C3B C2B C1B 1.4(13) . . . . ?
C4B C5B C15B C16B -179.4(10) . . . . ?
C4B C5B C6B C18B 179.7(9) . . . . ?
C4B C5B C6B C1B 0.3(14) . . . . ?
C3B C11B C12B O4B -172.4(8) . . . . ?
C3B C11B C12B C13B 3.1(13) . . . . ?
C3B C4B C5B C15B 178.1(9) . . . . ?
C3B C4B C5B C6B -1.2(14) . . . . ?
C3B C4B C14B C13B 1.7(14) . . . . ?
C3B C2B C1B C6B -2.3(13) . . . . ?
C3B C2B C1B C7B 178.6(8) . . . . ?
C5B C4B C3B C11B 179.8(8) . . . . ?
C5B C4B C3B C2B 0.4(13) . . . . ?
C5B C4B C14B C13B -179.4(9) . . . . ?
C5B C15B C16B O2B 175.5(10) . . . . ?
C5B C15B C16B C17B -0.7(17) . . . . ?
C5B C6B C1B C7B -179.6(9) . . . . ?
C5B C6B C1B C2B 1.5(13) . . . . ?
C15B C5B C6B C18B 0.3(14) . . . . ?
C15B C5B C6B C1B -179.1(9) . . . . ?
C15B C16B C17B O1B -178.7(9) . . . . ?
C15B C16B C17B C18B 1.3(16) . . . . ?
C16B O2B C34B C35B -165.7(16) . . . . ?
C16B O2B C30B C8 165.9(19) . . . . ?
C18B C6B C1B C7B 1.1(14) . . . . ?
C18B C6B C1B C2B -177.9(8) . . . . ?
C6B C5B C15B C16B -0.1(15) . . . . ?
C6B C18B C17B O1B 178.9(9) . . . . ?
C6B C18B C17B C16B -1.1(15) . . . . ?
C7B C8B C9B O5B 174.9(8) . . . . ?
C7B C8B C9B C10B -0.4(14) . . . . ?
C8B O6B C38B C39B -172.9(8) . . . . ?
C8B C7B C1B C6B -178.2(9) . . . . ?
C8B C7B C1B C2B 0.8(13) . . . . ?
C10B C2B C1B C6B 178.7(8) . . . . ?
C10B C2B C1B C7B -0.4(13) . . . . ?
C2B C10B C9B O5B -174.6(8) . . . . ?
C2B C10B C9B C8B 0.9(14) . . . . ?
C28B C27B C26B O1B 66.1(12) . . . . ?
C55B O1A C17A C18A 3.7(12) . . . . ?
C55B O1A C17A C16A -176.6(7) . . . . ?
C55B C56B C57B C58B 179.5(9) . . . . ?
C51B O6A C8A C7A 2.1(10) . . . . ?
C51B O6A C8A C9A -178.9(6) . . . . ?
C51B C52B C53B C54B -175.6(9) . . . . ?
C32A O4A C12A C13A 59.9(13) . . . . ?
C32A O4A C12A C11A -128.1(10) . . . . ?
C32A C33A C34A C35A 178(2) . . . . ?
C38B O6B C8B C7B 2.1(14) . . . . ?
C38B O6B C8B C9B 179.9(8) . . . . ?
C38B C39B C40B C41B -176.9(11) . . . . ?
C19B C20B C25B C24B 178.9(10) . . . . ?
C19B C20B C21B C22B -178.9(9) . . . . ?
C20B C25B C24B C23B -0.3(17) . . . . ?
C25B C20B C21B C22B 0.2(14) . . . . ?
C25B C24B C23B C22B 0.8(18) . . . . ?
C24B C23B C22B Cl1B 179.3(9) . . . . ?
C24B C23B C22B C21B -0.9(18) . . . . ?
C23B C22B C21B C20B 0.4(16) . . . . ?
C21B C20B C25B C24B -0.2(16) . . . . ?
C36A O3A C13A C14A 5.4(15) . . . . ?
C36A O3A C13A C12A -176.0(9) . . . . ?
C36A C37A C41A C40A 68(2) . . . . ?
C36A C37A C38A C39A -139(3) . . . . ?
C70 O3B C13B C12B -178.0(9) . . . . ?
C70 O3B C13B C14B 2.8(13) . . . . ?
C70 C71 C72 C73 -177.6(12) . . . . ?
C75 O4B C12B C11B -138.4(9) . . . . ?
C75 O4B C12B C13B 46.3(13) . . . . ?
C75 C74 C76 C6 54(3) . . . . ?
C75 C74 C76 C22 175(2) . . . . ?
C76 C74 C75 O4B 177.2(10) . . . . ?
C42B O5B C9B C8B 63.6(11) . . . . ?
C42B O5B C9B C10B -121.2(10) . . . . ?
C42B C43B C44B C45B -177.2(15) . . . . ?
C3A C4A C14A C13A -1.3(13) . . . . ?
C3A C11A C12A O4A -172.0(8) . . . . ?
C3A C11A C12A C13A 0.7(14) . . . . ?
C12A O4A C32A C33A 174.1(10) . . . . ?
C12A C11A C3A C2A 177.3(8) . . . . ?
C12A C11A C3A C4A -1.5(13) . . . . ?
C16A O2A C59B C63B 152.0(14) . . . . ?
C16A O2A C59B C60B -162.9(15) . . . . ?
C16A C17A C18A C6A 1.6(12) . . . . ?
C16A C15A C5A C6A -0.7(13) . . . . ?
C16A C15A C5A C4A -179.2(8) . . . . ?
C14B C4B C3B C11B -1.3(13) . . . . ?
C14B C4B C3B C2B 179.4(8) . . . . ?
C14B C4B C5B C15B -0.8(15) . . . . ?
C14B C4B C5B C6B 179.9(9) . . . . ?
C17B O1B C26B C27B -178.9(8) . . . . ?
C17B C18B C6B C5B 0.3(14) . . . . ?
C17B C18B C6B C1B 179.7(9) . . . . ?
C1B C7B C8B O6B 177.3(8) . . . . ?
C1B C7B C8B C9B -0.4(14) . . . . ?
C9B O5B C42B C43B 109.9(12) . . . . ?
C9B C10B C2B C3B -179.5(8) . . . . ?
C9B C10B C2B C1B -0.5(14) . . . . ?
C26B O1B C17B C16B -179.5(9) . . . . ?
C26B O1B C17B C18B 0.4(15) . . . . ?
C26B C27B C28B C29B -168.8(11) . . . . ?
C59B O2A C16A C17A 175.2(10) . . . . ?
C59B O2A C16A C15A -2.3(16) . . . . ?
C59B C63B C64B C65B -129(5) . . . . ?
C59B C60B C61B C62B 70(3) . . . . ?
C46B O5A C9A C8A 80.8(8) . . . . ?
C46B O5A C9A C10A -102.9(8) . . . . ?
C46B C47B C48B C50B 100(3) . . . . ?
C46B C47B C48B C49B 163.8(17) . . . . ?
C48B C47B C46B O5A 73.9(12) . . . . ?
Cl1A C6A' C8A' C2A' -178.8(11) . . . . ?
O1A' C1A' C2A' C3A' -177.9(14) . . . . ?
O1A' C1A' C2A' C8A' 0(2) . . . . ?
C1A' C2A' C3A' C4A' 178.0(13) . . . . ?
C1A' C2A' C8A' C6A' -178.1(12) . . . . ?
C2A' C3A' C4A' C5A' 0.0 . . . . ?
C3A' C2A' C8A' C6A' 0.0 . . . . ?
C3A' C4A' C5A' C6A' 0.0 . . . . ?
C4A' C5A' C6A' Cl1A 178.8(10) . . . . ?
C4A' C5A' C6A' C8A' 0.0 . . . . ?
C5A' C6A' C8A' C2A' 0.0 . . . . ?
C8A' C2A' C3A' C4A' 0.0 . . . . ?
C34B O2B C16B C15B 102(2) . . . . ?
C34B O2B C16B C17B -81(2) . . . . ?
C34B C35B C36B C37B 131(3) . . . . ?
Cl1 C6B' C7B' C2B' -179.6(17) . . . . ?
O1B' C1B' C2B' C3B' -174(2) . . . . ?
O1B' C1B' C2B' C7B' 9(4) . . . . ?
C1B' C2B' C3B' C4B' -178(2) . . . . ?
C1B' C2B' C7B' C6B' 178(2) . . . . ?
C2B' C3B' C4B' C5B' 0.0 . . . . ?
C3B' C2B' C7B' C6B' 0.0 . . . . ?
C3B' C4B' C5B' C6B' 0.0 . . . . ?
C4B' C5B' C6B' Cl1 179.6(17) . . . . ?
C4B' C5B' C6B' C7B' 0.0 . . . . ?
C5B' C6B' C7B' C2B' 0.0 . . . . ?
C7B' C2B' C3B' C4B' 0.0 . . . . ?
C30B O2B C16B C15B 16(3) . . . . ?
C30B O2B C16B C17B -167(2) . . . . ?
C30B C8 C32B C33B -124(3) . . . . ?
